data_4515895
loop_
_publ_author_name
'Berti, Beatrice'
'Ciabatti, Iacopo'
'Femoni, Cristina'
'Iapalucci, Maria Carmela'
'Zacchini, Stefano'

_publ_section_title
;
 Cluster Core Isomerism Induced by Crystal Packing Effects in the
 [HCo<sub>15</sub>Pd<sub>9</sub>C<sub>3</sub>(CO)<sub>38</sub>]<sup>2-</sup>
 Molecular Nanocluster.
;
_journal_issue 10
_journal_name_full 'ACS omega'
_journal_page_first 13239
_journal_page_last 13250
_journal_paper_doi 10.1021/acsomega.8b02109
_journal_volume 3
_journal_year 2018
_chemical_formula_sum 'C43 H18 Cl2 Co13 N O29 Pd3'
_chemical_formula_weight 2168.77
_space_group_crystal_system triclinic
_space_group_IT_number 2
_space_group_name_Hall '-P 1'
_space_group_name_H-M_alt 'P -1'
_atom_sites_solution_hydrogens geom
_audit_creation_method SHELXL-2014/7
_cell_angle_alpha 114.0960(10)
_cell_angle_beta 90.7290(10)
_cell_angle_gamma 100.8050(10)
_cell_formula_units_Z 4
_cell_length_a 11.9099(7)
_cell_length_b 21.2639(13)
_cell_length_c 25.6686(15)
_cell_measurement_reflns_used 9826
_cell_measurement_temperature 100(2)
_cell_measurement_theta_max 28.6835
_cell_measurement_theta_min 2.346
_cell_volume 5800.0(6)
_computing_cell_refinement 'APEX2 (Bruker AXS, 2006)'
_computing_data_collection 'APEX2 (Bruker AXS, 2006)'
_computing_data_reduction 'SAINT (Bruker AXS, 2004)'
_computing_molecular_graphics 'SCHAKAL99 (Keller, 1999)'
_computing_publication_material 'XCIF (Bruker AXS, 2001)'
_computing_structure_refinement 'SHELXL-2014/7 (Sheldrick, 2014)'
_computing_structure_solution 'SHELXL-2014/7 (Sheldrick, 2014)'
_diffrn_ambient_temperature 100(2)
_diffrn_measured_fraction_theta_full 1.000
_diffrn_measured_fraction_theta_max 0.999
_diffrn_measurement_device_type 'PHOTON100 area detector'
_diffrn_measurement_method 'phi and omega scans'
_diffrn_radiation_type MoK\a
_diffrn_radiation_wavelength 0.71073
_diffrn_reflns_av_R_equivalents 0.0562
_diffrn_reflns_av_unetI/netI 0.0568
_diffrn_reflns_Laue_measured_fraction_full 1.000
_diffrn_reflns_Laue_measured_fraction_max 0.999
_diffrn_reflns_limit_h_max 14
_diffrn_reflns_limit_h_min -14
_diffrn_reflns_limit_k_max 26
_diffrn_reflns_limit_k_min -26
_diffrn_reflns_limit_l_max 31
_diffrn_reflns_limit_l_min -31
_diffrn_reflns_number 77173
_diffrn_reflns_point_group_measured_fraction_full 1.000
_diffrn_reflns_point_group_measured_fraction_max 0.999
_diffrn_reflns_theta_full 25.242
_diffrn_reflns_theta_max 26.000
_diffrn_reflns_theta_min 1.623
_diffrn_source 'fine-focus sealed tube'
_exptl_absorpt_coefficient_mu 4.692
_exptl_absorpt_correction_T_max 0.2097
_exptl_absorpt_correction_T_min 0.1357
_exptl_absorpt_correction_type empirical
_exptl_absorpt_process_details
;
 Data were corrected for Lorentz polarization and absorption
 effects (empirical absorption corrections SADABS).
 R(int) = 0.1230 (selected reflections only, before parameter refinement)
 R(int) = 0.0571 (selected reflections only, after parameter refinement)
;
_exptl_crystal_colour black
_exptl_crystal_density_diffrn 2.484
_exptl_crystal_description prism
_exptl_crystal_F_000 4152
_exptl_crystal_size_max 0.210
_exptl_crystal_size_mid 0.180
_exptl_crystal_size_min 0.130
_refine_diff_density_max 1.965
_refine_diff_density_min -0.925
_refine_diff_density_rms 0.151
_refine_ls_extinction_method none
_refine_ls_goodness_of_fit_ref 1.057
_refine_ls_hydrogen_treatment constr
_refine_ls_matrix_type full
_refine_ls_number_parameters 1639
_refine_ls_number_reflns 22777
_refine_ls_number_restraints 25
_refine_ls_restrained_S_all 1.064
_refine_ls_R_factor_all 0.0601
_refine_ls_R_factor_gt 0.0401
_refine_ls_shift/su_max 0.001
_refine_ls_shift/su_mean 0.000
_refine_ls_structure_factor_coef Fsqd
_refine_ls_weighting_details 'w=1/[\s^2^(Fo^2^)+(0.0193P)^2^+17.8983P] where P=(Fo^2^+2Fc^2^)/3'
_refine_ls_weighting_scheme calc
_refine_ls_wR_factor_gt 0.0729
_refine_ls_wR_factor_ref 0.0783
_reflns_Friedel_coverage 0.000
_reflns_number_gt 17901
_reflns_number_total 22777
_reflns_threshold_expression 'I > 2\s(I)'
_cod_data_source_file ao8b02109_si_001.cif
_cod_data_source_block 12
_cod_database_code 4515895
_shelx_shelxl_version_number 2014/7
_shelx_space_group_comment
;
The symmetry employed for this shelxl refinement is uniquely defined
by the following loop, which should always be used as a source of
symmetry information in preference to the above space-group names.
They are only intended as comments.
;
_shelx_estimated_absorpt_t_min 0.439
_shelx_estimated_absorpt_t_max 0.581

loop_
_space_group_symop_operation_xyz
'x, y, z'
'-x, -y, -z'

loop_
_atom_site_label
_atom_site_type_symbol
_atom_site_fract_x
_atom_site_fract_y
_atom_site_fract_z
_atom_site_U_iso_or_equiv
_atom_site_adp_type
_atom_site_occupancy
_atom_site_site_symmetry_order
_atom_site_calc_flag
_atom_site_refinement_flags_posn
_atom_site_refinement_flags_adp
Pd1 Pd 0.55000(3) 0.24352(2) 0.46522(2) 0.01026(9) Uani 1 1 d . .
Pd2 Pd 0.65497(3) 0.17566(2) 0.51379(2) 0.01083(9) Uani 1 1 d . .
Pd3 Pd 0.52917(3) 0.26766(2) 0.57513(2) 0.00995(9) Uani 1 1 d . .
Co1 Co 0.42153(6) 0.14758(4) 0.48907(3) 0.01242(16) Uani 1 1 d . .
Co2 Co 0.54687(6) 0.41103(4) 0.63596(3) 0.01130(15) Uani 1 1 d . .
Co3 Co 0.76246(6) 0.43827(4) 0.66399(3) 0.01015(15) Uani 1 1 d . .
Co4 Co 0.62852(6) 0.33942(4) 0.67827(3) 0.01037(15) Uani 1 1 d . .
Co5 Co 0.68859(6) 0.38685(4) 0.55341(3) 0.00877(15) Uani 1 1 d . .
Co6 Co 0.79655(6) 0.31680(4) 0.60676(3) 0.00914(15) Uani 1 1 d . .
Co7 Co 0.97543(6) 0.28481(4) 0.55286(3) 0.01124(15) Uani 1 1 d . .
Co8 Co 0.83766(6) 0.19509(4) 0.57890(3) 0.01199(15) Uani 1 1 d . .
Co9 Co 0.87177(6) 0.17412(4) 0.47280(3) 0.01279(16) Uani 1 1 d . .
Co10 Co 0.81115(6) 0.28953(4) 0.48781(3) 0.00989(15) Uani 1 1 d . .
Co11 Co 0.80188(6) 0.38704(4) 0.46074(3) 0.00989(15) Uani 1 1 d . .
Co12 Co 0.67519(6) 0.27299(4) 0.39429(3) 0.01135(15) Uani 1 1 d . .
Co13 Co 0.58463(6) 0.37381(4) 0.45875(3) 0.01304(16) Uani 1 1 d . .
C1 C 0.6608(4) 0.3532(3) 0.6101(2) 0.0101(11) Uani 1 1 d . .
C2 C 0.8112(4) 0.2430(3) 0.5337(2) 0.0096(11) Uani 1 1 d . .
C3 C 0.6838(4) 0.3221(3) 0.4771(2) 0.0068(10) Uani 1 1 d . .
C4 C 0.3042(5) 0.0752(3) 0.4741(3) 0.0250(14) Uani 1 1 d . .
C5 C 0.5212(4) 0.0874(3) 0.4584(3) 0.0176(12) Uani 1 1 d . .
C6 C 0.3766(5) 0.1747(3) 0.4338(2) 0.0169(12) Uani 1 1 d . .
C7 C 0.3590(5) 0.2000(3) 0.5542(2) 0.0156(12) Uani 1 1 d . .
C8 C 0.6866(4) 0.3489(3) 0.7463(2) 0.0151(12) Uani 1 1 d . .
C9 C 0.7738(4) 0.4816(3) 0.7407(2) 0.0160(12) Uani 1 1 d . .
C10 C 0.5095(4) 0.3895(3) 0.7030(2) 0.0132(11) Uani 1 1 d . .
C11 C 0.9028(5) 0.4013(3) 0.6580(2) 0.0142(12) Uani 1 1 d . .
C12 C 0.5440(5) 0.2502(3) 0.6561(2) 0.0169(12) Uani 1 1 d . .
C13 C 0.8180(5) 0.5164(3) 0.6550(2) 0.0143(12) Uani 1 1 d . .
C14 C 0.4003(5) 0.3811(3) 0.6043(2) 0.0165(12) Uani 1 1 d . .
C15 C 0.5543(5) 0.5039(3) 0.6734(2) 0.0185(13) Uani 1 1 d . .
C16 C 0.9227(5) 0.1440(3) 0.5959(2) 0.0201(13) Uani 1 1 d . .
C17 C 0.8420(4) 0.2669(3) 0.6528(2) 0.0145(12) Uani 1 1 d . .
C18 C 1.0685(4) 0.2883(3) 0.6096(2) 0.0143(12) Uani 1 1 d . .
C19 C 1.0473(4) 0.3662(3) 0.5523(2) 0.0190(13) Uani 1 1 d . .
C20 C 1.0343(5) 0.2190(3) 0.4877(2) 0.0184(13) Uani 1 1 d . .
C21 C 0.8858(5) 0.0882(3) 0.4636(2) 0.0216(13) Uani 1 1 d . .
C22 C 0.7004(5) 0.1307(3) 0.5694(2) 0.0181(12) Uani 1 1 d . .
C23 C 0.8574(5) 0.1600(3) 0.3997(3) 0.0185(13) Uani 1 1 d . .
C24 C 0.6289(5) 0.4606(3) 0.5577(2) 0.0158(12) Uani 1 1 d . .
C25 C 0.8698(5) 0.4705(3) 0.5163(2) 0.0158(12) Uani 1 1 d . .
C26 C 0.6189(4) 0.4488(3) 0.4414(2) 0.0151(12) Uani 1 1 d . .
C27 C 0.8452(4) 0.4100(3) 0.4028(2) 0.0127(11) Uani 1 1 d . .
C28 C 0.5562(4) 0.3073(3) 0.3728(2) 0.0150(12) Uani 1 1 d . .
C29 C 0.7556(4) 0.2574(3) 0.3339(2) 0.0143(12) Uani 1 1 d . .
C30 C 0.5984(5) 0.1825(3) 0.3733(2) 0.0152(12) Uani 1 1 d . .
C31 C 0.9133(4) 0.3259(3) 0.4466(2) 0.0135(11) Uani 1 1 d . .
C32 C 0.4331(5) 0.3651(3) 0.4667(2) 0.0140(11) Uani 1 1 d . .
O4 O 0.2270(4) 0.0312(2) 0.4645(2) 0.0453(13) Uani 1 1 d . U
O5 O 0.5415(3) 0.0342(2) 0.42740(19) 0.0305(11) Uani 1 1 d . .
O6 O 0.3179(3) 0.1730(2) 0.39751(17) 0.0209(9) Uani 1 1 d . .
O7 O 0.2851(3) 0.2109(2) 0.58221(17) 0.0229(9) Uani 1 1 d . .
O8 O 0.7252(3) 0.3555(2) 0.78903(16) 0.0237(10) Uani 1 1 d . .
O9 O 0.7828(3) 0.5120(2) 0.78899(17) 0.0234(9) Uani 1 1 d . .
O10 O 0.4441(3) 0.4025(2) 0.73666(16) 0.0228(9) Uani 1 1 d . .
O11 O 0.9947(3) 0.4238(2) 0.68008(17) 0.0222(9) Uani 1 1 d . .
O12 O 0.5022(3) 0.1995(2) 0.66029(17) 0.0240(10) Uani 1 1 d . .
O13 O 0.8536(4) 0.5706(2) 0.65564(17) 0.0244(9) Uani 1 1 d . .
O14 O 0.3058(3) 0.3650(2) 0.58696(17) 0.0211(9) Uani 1 1 d . .
O15 O 0.5577(4) 0.5626(2) 0.69644(18) 0.0291(10) Uani 1 1 d . .
O16 O 0.9762(4) 0.1105(2) 0.60489(19) 0.0323(11) Uani 1 1 d . .
O17 O 0.8722(3) 0.2819(2) 0.70074(15) 0.0168(8) Uani 1 1 d . .
O18 O 1.1270(3) 0.2952(2) 0.64766(17) 0.0197(9) Uani 1 1 d . .
O19 O 1.0959(3) 0.4180(2) 0.55378(18) 0.0256(10) Uani 1 1 d . .
O20 O 1.1185(3) 0.2105(2) 0.46703(19) 0.0339(11) Uani 1 1 d . .
O21 O 0.8979(4) 0.0333(2) 0.45585(19) 0.0388(12) Uani 1 1 d . .
O22 O 0.6435(3) 0.0887(2) 0.58005(18) 0.0257(10) Uani 1 1 d . .
O23 O 0.8546(4) 0.1468(2) 0.35209(17) 0.0250(10) Uani 1 1 d . .
O24 O 0.6150(3) 0.5162(2) 0.56878(16) 0.0161(8) Uani 1 1 d . .
O25 O 0.9149(3) 0.5254(2) 0.54680(17) 0.0235(9) Uani 1 1 d . .
O26 O 0.6379(3) 0.4938(2) 0.42824(18) 0.0221(9) Uani 1 1 d . .
O27 O 0.8794(3) 0.4261(2) 0.36838(16) 0.0228(9) Uani 1 1 d D .
O28 O 0.4911(3) 0.3007(2) 0.33669(16) 0.0211(9) Uani 1 1 d . .
O29 O 0.8100(3) 0.2478(2) 0.29641(17) 0.0233(9) Uani 1 1 d . .
O30 O 0.5664(3) 0.1234(2) 0.34663(17) 0.0236(9) Uani 1 1 d . .
O31 O 0.9942(3) 0.3172(2) 0.42178(16) 0.0186(9) Uani 1 1 d . .
O32 O 0.3376(3) 0.3592(2) 0.47004(16) 0.0209(9) Uani 1 1 d . .
Pd4 Pd 0.61656(3) 0.17268(2) 0.01739(2) 0.01222(9) Uani 1 1 d . .
Pd5 Pd 0.80946(3) 0.26406(2) 0.07754(2) 0.01097(9) Uani 1 1 d . .
Pd6 Pd 0.76453(3) 0.23729(2) -0.03255(2) 0.01074(9) Uani 1 1 d . .
Co21 Co 0.82747(6) 0.14223(4) -0.00581(3) 0.01329(16) Uani 1 1 d . .
Co22 Co 0.37409(6) 0.28405(4) 0.05482(3) 0.01380(16) Uani 1 1 d . .
Co23 Co 0.39858(6) 0.17281(4) -0.02543(3) 0.01479(16) Uani 1 1 d . .
Co24 Co 0.44948(6) 0.19423(4) 0.08142(3) 0.01399(16) Uani 1 1 d . .
Co25 Co 0.53892(6) 0.28795(4) -0.00998(3) 0.01077(15) Uani 1 1 d . .
Co26 Co 0.57708(6) 0.31505(4) 0.10835(3) 0.01017(15) Uani 1 1 d . .
Co27 Co 0.76425(6) 0.33834(4) 0.17972(3) 0.01150(15) Uani 1 1 d . .
Co28 Co 0.69737(6) 0.43612(4) 0.16365(3) 0.01100(15) Uani 1 1 d . .
Co29 Co 0.89243(6) 0.40720(4) 0.13550(3) 0.01183(15) Uani 1 1 d . .
Co30 Co 0.73229(6) 0.38333(4) 0.05341(3) 0.00945(15) Uani 1 1 d . .
Co31 Co 0.61603(6) 0.38225(4) -0.04042(3) 0.01115(15) Uani 1 1 d . .
Co32 Co 0.82240(6) 0.36507(4) -0.04334(3) 0.01269(16) Uani 1 1 d . .
Co33 Co 0.65733(6) 0.26493(4) -0.10493(3) 0.01167(15) Uani 1 1 d . .
C41 C 0.5087(4) 0.2415(3) 0.0360(2) 0.0121(11) Uani 1 1 d . .
C42 C 0.7379(4) 0.3497(3) 0.1104(2) 0.0106(11) Uani 1 1 d . .
C43 C 0.6879(4) 0.3175(3) -0.0230(2) 0.0064(10) Uani 1 1 d . U
C44 C 0.8870(5) 0.0672(3) -0.0211(3) 0.0244(14) Uani 1 1 d . .
C45 C 0.9280(5) 0.1927(3) 0.0597(3) 0.0225(14) Uani 1 1 d . .
C46 C 0.6844(5) 0.0825(3) -0.0339(2) 0.0190(13) Uani 1 1 d . .
C47 C 0.8899(5) 0.1696(3) -0.0598(2) 0.0152(12) Uani 1 1 d . .
C48 C 0.2859(5) 0.2891(3) 0.1113(3) 0.0208(13) Uani 1 1 d . .
C49 C 0.3604(4) 0.3656(3) 0.0543(2) 0.0197(13) Uani 1 1 d . U
C50 C 0.2654(5) 0.2166(3) -0.0086(3) 0.0257(14) Uani 1 1 d . .
C51 C 0.4602(5) 0.3239(3) -0.0522(2) 0.0152(12) Uani 1 1 d . .
C52 C 0.3875(5) 0.1567(3) -0.0992(3) 0.0227(14) Uani 1 1 d . .
C53 C 0.5324(4) 0.4002(3) 0.1586(2) 0.0155(12) Uani 1 1 d . .
C54 C 0.4994(4) 0.2678(3) 0.1552(2) 0.0134(11) Uani 1 1 d . .
C55 C 0.3303(5) 0.1479(3) 0.1021(2) 0.0237(14) Uani 1 1 d . .
C56 C 0.5417(5) 0.1299(3) 0.0750(2) 0.0182(12) Uani 1 1 d . .
C57 C 0.7863(5) 0.2505(3) 0.1614(2) 0.0195(13) Uani 1 1 d . .
C58 C 0.7177(4) 0.4829(3) 0.2402(3) 0.0166(12) Uani 1 1 d . .
C59 C 0.7128(4) 0.3525(3) 0.2476(2) 0.0154(12) Uani 1 1 d . .
C60 C 0.9187(5) 0.3876(3) 0.2042(2) 0.0163(12) Uani 1 1 d . .
C61 C 0.9546(5) 0.4995(3) 0.1730(2) 0.0175(12) Uani 1 1 d . .
C62 C 1.0148(5) 0.3750(3) 0.1016(2) 0.0163(12) Uani 1 1 d . .
C63 C 0.6900(5) 0.5116(3) 0.1516(2) 0.0177(12) Uani 1 1 d . .
C64 C 0.8451(4) 0.4554(3) 0.0579(2) 0.0163(12) Uani 1 1 d . .
C65 C 0.8354(4) 0.4407(3) -0.0600(2) 0.0140(12) Uani 1 1 d . .
C66 C 0.6105(5) 0.4672(3) 0.0127(2) 0.0187(13) Uani 1 1 d . .
C67 C 0.5855(5) 0.4022(3) -0.1002(2) 0.0174(12) Uani 1 1 d . .
C68 C 0.8003(4) 0.2963(3) -0.1263(2) 0.0163(12) Uani 1 1 d . .
C69 C 0.5710(4) 0.2468(3) -0.1683(2) 0.0152(12) Uani 1 1 d . .
C70 C 0.6706(5) 0.1745(3) -0.1231(2) 0.0208(13) Uani 1 1 d . .
C71 C 0.9699(5) 0.3580(3) -0.0367(2) 0.0177(12) Uani 1 1 d . .
C72 C 0.3337(5) 0.0867(4) -0.0312(2) 0.0239(14) Uani 1 1 d . .
O44 O 0.9234(4) 0.0182(2) -0.0323(2) 0.0412(13) Uani 1 1 d . .
O45 O 1.0086(4) 0.2015(2) 0.0888(2) 0.0387(13) Uani 1 1 d . .
O46 O 0.6280(4) 0.0278(2) -0.0631(2) 0.0359(12) Uani 1 1 d . .
O47 O 0.9490(3) 0.1682(2) -0.09533(17) 0.0225(9) Uani 1 1 d . .
O48 O 0.2317(3) 0.2965(2) 0.14853(18) 0.0292(10) Uani 1 1 d . .
O49 O 0.3498(4) 0.4190(2) 0.05601(19) 0.0300(10) Uani 1 1 d . .
O50 O 0.1738(4) 0.2065(3) -0.0285(2) 0.0406(13) Uani 1 1 d . .
O51 O 0.3721(3) 0.3175(2) -0.07531(16) 0.0198(9) Uani 1 1 d . .
O52 O 0.3716(4) 0.1452(2) -0.14628(18) 0.0338(11) Uani 1 1 d . .
O53 O 0.4568(3) 0.4236(2) 0.18132(17) 0.0250(10) Uani 1 1 d . .
O54 O 0.4814(3) 0.2834(2) 0.20273(16) 0.0202(9) Uani 1 1 d . .
O55 O 0.2535(4) 0.1189(2) 0.11472(19) 0.0354(12) Uani 1 1 d . .
O56 O 0.5711(4) 0.0888(2) 0.08662(18) 0.0267(10) Uani 1 1 d . .
O57 O 0.7964(4) 0.2003(2) 0.16644(17) 0.0293(10) Uani 1 1 d . .
O58 O 0.7313(4) 0.5152(2) 0.28830(17) 0.0270(10) Uani 1 1 d . .
O59 O 0.6777(3) 0.3616(2) 0.28974(17) 0.0249(10) Uani 1 1 d D .
O60 O 0.9953(3) 0.4000(2) 0.23678(17) 0.0250(10) Uani 1 1 d . .
O61 O 0.9954(3) 0.5575(2) 0.19596(18) 0.0257(10) Uani 1 1 d . .
O62 O 1.0960(3) 0.3596(2) 0.08387(18) 0.0261(10) Uani 1 1 d . .
O63 O 0.6872(4) 0.5640(2) 0.15025(18) 0.0284(10) Uani 1 1 d . .
O64 O 0.8987(3) 0.5102(2) 0.06678(16) 0.0163(8) Uani 1 1 d . .
O65 O 0.8505(3) 0.4875(2) -0.07165(18) 0.0244(10) Uani 1 1 d . .
O66 O 0.6054(4) 0.5231(2) 0.04216(18) 0.0316(11) Uani 1 1 d . .
O67 O 0.5593(4) 0.4151(2) -0.13620(17) 0.0267(10) Uani 1 1 d . .
O68 O 0.8590(3) 0.2849(2) -0.16318(16) 0.0231(9) Uani 1 1 d . .
O69 O 0.5168(3) 0.2350(2) -0.20926(17) 0.0267(10) Uani 1 1 d . .
O70 O 0.6615(4) 0.1151(2) -0.15044(18) 0.0284(10) Uani 1 1 d . .
O71 O 1.0623(3) 0.3530(2) -0.03578(17) 0.0249(10) Uani 1 1 d . .
O72 O 0.2906(4) 0.0312(2) -0.03700(19) 0.0385(12) Uani 1 1 d . .
N1 N 0.1484(4) 0.2489(3) 0.7841(2) 0.0222(11) Uani 1 1 d . .
C101 C 0.2761(5) 0.2691(3) 0.7873(3) 0.0333(16) Uani 1 1 d . .
H10A H 0.3094 0.2286 0.7830 0.050 Uiso 1 1 calc R U
H10B H 0.2974 0.2836 0.7565 0.050 Uiso 1 1 calc R U
H10C H 0.3054 0.3083 0.8245 0.050 Uiso 1 1 calc R U
C102 C 0.0982(5) 0.3106(3) 0.7906(3) 0.0257(14) Uani 1 1 d . .
H10D H 0.1180 0.3243 0.7592 0.039 Uiso 1 1 calc R U
H10E H 0.0145 0.2979 0.7895 0.039 Uiso 1 1 calc R U
H10F H 0.1293 0.3501 0.8273 0.039 Uiso 1 1 calc R U
C103 C 0.1182(6) 0.2281(4) 0.8319(3) 0.0347(17) Uani 1 1 d . .
H10G H 0.1511 0.1876 0.8277 0.052 Uiso 1 1 calc R U
H10H H 0.1493 0.2677 0.8687 0.052 Uiso 1 1 calc R U
H10I H 0.0345 0.2155 0.8308 0.052 Uiso 1 1 calc R U
C104 C 0.0995(5) 0.1893(3) 0.7267(3) 0.0237(14) Uani 1 1 d . .
H10J H 0.0168 0.1727 0.7283 0.028 Uiso 1 1 calc R U
H10K H 0.1060 0.2079 0.6969 0.028 Uiso 1 1 calc R U
C105 C 0.1568(5) 0.1279(3) 0.7090(3) 0.0203(13) Uani 1 1 d . .
C106 C 0.2461(5) 0.1235(3) 0.6746(3) 0.0274(15) Uani 1 1 d . .
H106 H 0.2678 0.1586 0.6606 0.033 Uiso 1 1 calc R U
C107 C 0.3035(6) 0.0701(3) 0.6603(3) 0.0332(16) Uani 1 1 d . .
H107 H 0.3641 0.0682 0.6363 0.040 Uiso 1 1 calc R U
C108 C 0.2744(6) 0.0180(3) 0.6805(3) 0.0335(16) Uani 1 1 d . .
H108 H 0.3158 -0.0186 0.6714 0.040 Uiso 1 1 calc R U
C109 C 0.1835(6) 0.0209(3) 0.7143(3) 0.0361(17) Uani 1 1 d . .
H109 H 0.1616 -0.0145 0.7279 0.043 Uiso 1 1 calc R U
C110 C 0.1243(6) 0.0752(3) 0.7283(3) 0.0314(16) Uani 1 1 d . .
H110 H 0.0617 0.0764 0.7510 0.038 Uiso 1 1 calc R U
N2 N 0.1687(4) 0.2342(3) 0.2880(2) 0.0214(11) Uani 1 1 d . .
C201 C 0.2659(6) 0.2033(4) 0.2598(3) 0.042(2) Uani 1 1 d . .
H20A H 0.3013 0.1847 0.2835 0.063 Uiso 1 1 calc R U
H20B H 0.2373 0.1651 0.2220 0.063 Uiso 1 1 calc R U
H20C H 0.3232 0.2399 0.2552 0.063 Uiso 1 1 calc R U
C202 C 0.1141(6) 0.2627(4) 0.2526(3) 0.0389(18) Uani 1 1 d . .
H20D H 0.0503 0.2829 0.2716 0.058 Uiso 1 1 calc R U
H20E H 0.1710 0.2995 0.2480 0.058 Uiso 1 1 calc R U
H20F H 0.0851 0.2247 0.2148 0.058 Uiso 1 1 calc R U
C203 C 0.2148(5) 0.2928(3) 0.3452(3) 0.0253(14) Uani 1 1 d . .
H20G H 0.2509 0.2742 0.3688 0.038 Uiso 1 1 calc R U
H20H H 0.2718 0.3289 0.3399 0.038 Uiso 1 1 calc R U
H20I H 0.1517 0.3137 0.3644 0.038 Uiso 1 1 calc R U
C204 C 0.0817(5) 0.1802(3) 0.2987(2) 0.0217(13) Uani 1 1 d . .
H20J H 0.1169 0.1690 0.3282 0.026 Uiso 1 1 calc R U
H20K H 0.0153 0.2012 0.3144 0.026 Uiso 1 1 calc R U
C205 C 0.0395(5) 0.1138(3) 0.2469(3) 0.0261(14) Uani 1 1 d . .
C206 C 0.0911(6) 0.0563(4) 0.2332(3) 0.0344(17) Uani 1 1 d . .
H206 H 0.1553 0.0604 0.2576 0.041 Uiso 1 1 calc R U
C207 C 0.0540(7) -0.0051(4) 0.1866(3) 0.045(2) Uani 1 1 d . .
H207 H 0.0918 -0.0431 0.1787 0.054 Uiso 1 1 calc R U
C208 C -0.0384(7) -0.0121(4) 0.1507(3) 0.046(2) Uani 1 1 d . .
H208 H -0.0645 -0.0551 0.1179 0.056 Uiso 1 1 calc R U
C209 C -0.0939(7) 0.0430(4) 0.1621(3) 0.046(2) Uani 1 1 d . .
H209 H -0.1576 0.0380 0.1370 0.055 Uiso 1 1 calc R U
C210 C -0.0556(5) 0.1062(3) 0.2109(3) 0.0275(15) Uani 1 1 d . .
H210 H -0.0944 0.1439 0.2195 0.033 Uiso 1 1 calc R U
C301 C 0.6292(6) 0.0717(3) 0.7021(3) 0.0371(17) Uani 1 1 d . .
H30A H 0.5768 0.0755 0.7324 0.045 Uiso 1 1 calc R U
H30B H 0.5834 0.0654 0.6673 0.045 Uiso 1 1 calc R U
Cl1 Cl 0.6895(2) -0.00219(11) 0.68707(10) 0.0591(6) Uani 1 1 d . .
Cl2 Cl 0.73472(15) 0.14989(9) 0.72499(8) 0.0387(4) Uani 1 1 d . .
C401 C 0.4929(6) 0.0560(4) 0.2011(3) 0.0421(19) Uani 1 1 d . .
H40A H 0.4398 0.0407 0.2251 0.050 Uiso 1 1 calc R U
H40B H 0.4573 0.0323 0.1610 0.050 Uiso 1 1 calc R U
Cl3 Cl 0.51240(15) 0.14771(9) 0.22454(7) 0.0339(4) Uani 1 1 d . .
Cl4 Cl 0.6208(3) 0.03056(16) 0.20496(11) 0.0934(10) Uani 1 1 d . U

loop_
_atom_site_aniso_label
_atom_site_aniso_U_11
_atom_site_aniso_U_22
_atom_site_aniso_U_33
_atom_site_aniso_U_23
_atom_site_aniso_U_13
_atom_site_aniso_U_12
Pd1 0.0091(2) 0.0112(2) 0.0095(2) 0.00437(17) 0.00136(15) -0.00044(16)
Pd2 0.0100(2) 0.0096(2) 0.0128(2) 0.00446(18) 0.00301(16) 0.00207(16)
Pd3 0.0092(2) 0.0102(2) 0.0096(2) 0.00353(17) 0.00269(15) 0.00125(16)
Co1 0.0110(4) 0.0098(4) 0.0140(4) 0.0035(3) 0.0034(3) -0.0006(3)
Co2 0.0105(4) 0.0136(4) 0.0099(4) 0.0035(3) 0.0014(3) 0.0060(3)
Co3 0.0110(4) 0.0092(4) 0.0086(4) 0.0021(3) 0.0004(3) 0.0023(3)
Co4 0.0106(4) 0.0135(4) 0.0082(4) 0.0054(3) 0.0022(3) 0.0034(3)
Co5 0.0088(3) 0.0091(4) 0.0090(4) 0.0042(3) 0.0018(3) 0.0023(3)
Co6 0.0085(3) 0.0096(4) 0.0097(4) 0.0038(3) 0.0019(3) 0.0032(3)
Co7 0.0079(3) 0.0129(4) 0.0141(4) 0.0063(3) 0.0027(3) 0.0032(3)
Co8 0.0131(4) 0.0116(4) 0.0139(4) 0.0070(3) 0.0035(3) 0.0048(3)
Co9 0.0139(4) 0.0114(4) 0.0133(4) 0.0042(3) 0.0059(3) 0.0053(3)
Co10 0.0086(3) 0.0120(4) 0.0112(4) 0.0067(3) 0.0032(3) 0.0027(3)
Co11 0.0092(3) 0.0107(4) 0.0103(4) 0.0055(3) 0.0022(3) 0.0006(3)
Co12 0.0109(4) 0.0139(4) 0.0077(4) 0.0037(3) 0.0027(3) 0.0007(3)
Co13 0.0098(4) 0.0180(4) 0.0171(4) 0.0121(3) 0.0037(3) 0.0049(3)
C1 0.008(3) 0.013(3) 0.007(3) 0.001(2) 0.005(2) 0.003(2)
C2 0.007(2) 0.006(3) 0.015(3) 0.002(2) 0.004(2) 0.003(2)
C3 0.008(2) 0.006(3) 0.003(2) -0.001(2) 0.0017(19) 0.001(2)
C4 0.021(3) 0.018(3) 0.033(4) 0.007(3) 0.012(3) 0.006(3)
C5 0.012(3) 0.015(3) 0.024(3) 0.009(3) 0.006(2) -0.001(2)
C6 0.017(3) 0.015(3) 0.015(3) 0.003(3) 0.007(2) 0.001(2)
C7 0.016(3) 0.010(3) 0.019(3) 0.005(2) 0.003(2) 0.004(2)
C8 0.011(3) 0.018(3) 0.022(3) 0.011(3) 0.007(2) 0.007(2)
C9 0.009(3) 0.019(3) 0.021(3) 0.009(3) 0.001(2) 0.004(2)
C10 0.018(3) 0.014(3) 0.008(3) 0.004(2) 0.004(2) 0.004(2)
C11 0.017(3) 0.016(3) 0.010(3) 0.006(2) 0.002(2) 0.006(2)
C12 0.020(3) 0.019(3) 0.009(3) 0.003(3) 0.008(2) 0.007(3)
C13 0.017(3) 0.021(3) 0.004(3) 0.004(2) 0.002(2) 0.006(2)
C14 0.023(3) 0.021(3) 0.012(3) 0.011(3) 0.007(2) 0.010(3)
C15 0.015(3) 0.030(4) 0.017(3) 0.014(3) 0.007(2) 0.009(3)
C16 0.024(3) 0.017(3) 0.019(3) 0.009(3) -0.001(2) 0.003(3)
C17 0.010(3) 0.012(3) 0.021(3) 0.007(3) 0.004(2) 0.002(2)
C18 0.011(3) 0.014(3) 0.021(3) 0.008(3) 0.007(2) 0.009(2)
C19 0.005(3) 0.026(4) 0.025(3) 0.010(3) -0.004(2) 0.004(3)
C20 0.012(3) 0.022(3) 0.024(3) 0.011(3) 0.006(2) 0.005(2)
C21 0.030(3) 0.027(4) 0.014(3) 0.011(3) 0.010(2) 0.012(3)
C22 0.019(3) 0.015(3) 0.022(3) 0.008(3) 0.008(2) 0.006(2)
C23 0.017(3) 0.009(3) 0.030(4) 0.007(3) 0.007(3) 0.004(2)
C24 0.014(3) 0.017(3) 0.018(3) 0.010(3) 0.003(2) 0.003(2)
C25 0.014(3) 0.026(4) 0.012(3) 0.012(3) 0.008(2) 0.006(3)
C26 0.013(3) 0.024(3) 0.008(3) 0.005(3) 0.003(2) 0.007(2)
C27 0.011(3) 0.011(3) 0.012(3) 0.003(2) -0.003(2) -0.001(2)
C28 0.012(3) 0.017(3) 0.016(3) 0.007(3) 0.006(2) 0.004(2)
C29 0.015(3) 0.013(3) 0.010(3) 0.001(2) -0.005(2) 0.002(2)
C30 0.018(3) 0.016(3) 0.013(3) 0.008(3) 0.004(2) 0.003(2)
C31 0.016(3) 0.013(3) 0.016(3) 0.010(2) 0.002(2) 0.002(2)
C32 0.017(3) 0.009(3) 0.013(3) 0.003(2) 0.000(2) 0.002(2)
O4 0.026(3) 0.025(3) 0.067(4) 0.010(3) 0.011(2) -0.014(2)
O5 0.018(2) 0.018(2) 0.044(3) 0.001(2) 0.008(2) 0.0036(19)
O6 0.015(2) 0.028(2) 0.018(2) 0.0097(19) -0.0026(17) 0.0020(18)
O7 0.013(2) 0.029(3) 0.021(2) 0.004(2) 0.0090(17) 0.0030(18)
O8 0.026(2) 0.036(3) 0.014(2) 0.013(2) 0.0016(18) 0.014(2)
O9 0.026(2) 0.025(2) 0.011(2) 0.0010(19) 0.0022(17) 0.0031(19)
O10 0.024(2) 0.035(3) 0.018(2) 0.015(2) 0.0119(18) 0.017(2)
O11 0.010(2) 0.020(2) 0.025(2) -0.0021(19) -0.0038(17) 0.0021(17)
O12 0.032(2) 0.022(2) 0.018(2) 0.014(2) -0.0029(18) -0.0063(19)
O13 0.036(3) 0.017(2) 0.019(2) 0.0092(19) 0.0007(18) 0.0000(19)
O14 0.011(2) 0.027(2) 0.029(2) 0.015(2) 0.0012(17) 0.0046(18)
O15 0.045(3) 0.018(3) 0.026(2) 0.008(2) 0.011(2) 0.013(2)
O16 0.037(3) 0.027(3) 0.035(3) 0.011(2) -0.010(2) 0.017(2)
O17 0.017(2) 0.022(2) 0.011(2) 0.0054(18) -0.0004(16) 0.0051(17)
O18 0.014(2) 0.030(2) 0.022(2) 0.016(2) 0.0026(17) 0.0080(18)
O19 0.026(2) 0.020(2) 0.031(3) 0.015(2) -0.0034(19) -0.0031(19)
O20 0.020(2) 0.037(3) 0.034(3) 0.003(2) 0.013(2) 0.009(2)
O21 0.071(4) 0.018(3) 0.033(3) 0.010(2) 0.013(2) 0.024(2)
O22 0.025(2) 0.021(2) 0.032(3) 0.017(2) 0.0016(19) -0.0060(19)
O23 0.036(3) 0.025(3) 0.015(2) 0.006(2) 0.0106(18) 0.010(2)
O24 0.019(2) 0.016(2) 0.017(2) 0.0084(18) 0.0024(16) 0.0070(17)
O25 0.022(2) 0.019(2) 0.017(2) 0.001(2) 0.0043(17) -0.0110(19)
O26 0.021(2) 0.018(2) 0.035(3) 0.019(2) 0.0038(18) 0.0059(18)
O27 0.023(2) 0.032(3) 0.014(2) 0.014(2) 0.0002(17) -0.0048(19)
O28 0.014(2) 0.033(3) 0.015(2) 0.0087(19) -0.0007(17) 0.0051(18)
O29 0.025(2) 0.033(3) 0.016(2) 0.011(2) 0.0113(18) 0.013(2)
O30 0.030(2) 0.019(3) 0.019(2) 0.007(2) 0.0107(18) 0.0017(19)
O31 0.016(2) 0.024(2) 0.020(2) 0.0112(19) 0.0121(17) 0.0090(17)
O32 0.016(2) 0.028(2) 0.018(2) 0.0083(19) 0.0029(16) 0.0032(18)
Pd4 0.0125(2) 0.0116(2) 0.0117(2) 0.00494(18) -0.00026(16) 0.00041(17)
Pd5 0.0114(2) 0.0111(2) 0.0096(2) 0.00369(18) -0.00138(15) 0.00228(16)
Pd6 0.0126(2) 0.0119(2) 0.0097(2) 0.00540(18) 0.00132(16) 0.00501(17)
Co21 0.0155(4) 0.0116(4) 0.0135(4) 0.0053(3) -0.0009(3) 0.0045(3)
Co22 0.0081(4) 0.0199(4) 0.0132(4) 0.0073(3) 0.0011(3) 0.0017(3)
Co23 0.0129(4) 0.0157(4) 0.0121(4) 0.0049(3) -0.0029(3) -0.0030(3)
Co24 0.0130(4) 0.0151(4) 0.0133(4) 0.0077(3) 0.0001(3) -0.0023(3)
Co25 0.0090(3) 0.0149(4) 0.0096(4) 0.0066(3) 0.0000(3) 0.0017(3)
Co26 0.0077(3) 0.0131(4) 0.0088(4) 0.0048(3) -0.0002(3) -0.0004(3)
Co27 0.0107(4) 0.0151(4) 0.0087(4) 0.0053(3) -0.0007(3) 0.0018(3)
Co28 0.0105(4) 0.0116(4) 0.0089(4) 0.0027(3) 0.0007(3) 0.0014(3)
Co29 0.0078(3) 0.0130(4) 0.0114(4) 0.0027(3) 0.0001(3) -0.0001(3)
Co30 0.0083(3) 0.0118(4) 0.0085(4) 0.0048(3) 0.0008(3) 0.0016(3)
Co31 0.0107(4) 0.0147(4) 0.0117(4) 0.0078(3) 0.0018(3) 0.0056(3)
Co32 0.0090(4) 0.0177(4) 0.0158(4) 0.0111(3) 0.0025(3) 0.0032(3)
Co33 0.0121(4) 0.0166(4) 0.0082(4) 0.0059(3) 0.0009(3) 0.0057(3)
C41 0.008(3) 0.013(3) 0.016(3) 0.008(2) 0.001(2) 0.001(2)
C42 0.007(3) 0.014(3) 0.009(3) 0.003(2) 0.000(2) 0.005(2)
C43 0.008(2) 0.008(2) 0.008(2) 0.0062(19) 0.0009(18) 0.0048(19)
C44 0.031(4) 0.020(4) 0.021(3) 0.007(3) -0.010(3) 0.007(3)
C45 0.023(3) 0.017(3) 0.026(3) 0.004(3) 0.006(3) 0.012(3)
C46 0.021(3) 0.015(3) 0.019(3) 0.006(3) 0.002(2) 0.000(3)
C47 0.017(3) 0.011(3) 0.018(3) 0.004(2) 0.002(2) 0.008(2)
C48 0.014(3) 0.027(4) 0.025(3) 0.015(3) 0.002(3) 0.000(3)
C49 0.009(2) 0.031(3) 0.016(3) 0.007(2) 0.006(2) 0.003(2)
C50 0.013(3) 0.032(4) 0.026(3) 0.009(3) -0.007(3) -0.001(3)
C51 0.017(3) 0.017(3) 0.012(3) 0.005(2) 0.002(2) 0.008(2)
C52 0.017(3) 0.025(4) 0.024(4) 0.010(3) 0.000(3) -0.002(3)
C53 0.013(3) 0.020(3) 0.013(3) 0.008(3) 0.001(2) -0.002(2)
C54 0.014(3) 0.013(3) 0.015(3) 0.008(2) 0.002(2) 0.002(2)
C55 0.025(3) 0.024(4) 0.016(3) 0.005(3) 0.000(3) 0.001(3)
C56 0.020(3) 0.013(3) 0.020(3) 0.008(3) -0.003(2) -0.003(2)
C57 0.024(3) 0.017(3) 0.013(3) 0.003(3) -0.009(2) 0.002(3)
C58 0.010(3) 0.020(3) 0.024(3) 0.011(3) 0.001(2) 0.007(2)
C59 0.012(3) 0.021(3) 0.013(3) 0.009(3) -0.002(2) 0.000(2)
C60 0.016(3) 0.018(3) 0.014(3) 0.006(3) 0.003(2) 0.001(2)
C61 0.014(3) 0.023(4) 0.018(3) 0.012(3) -0.001(2) 0.004(3)
C62 0.015(3) 0.020(3) 0.015(3) 0.009(3) 0.000(2) 0.004(2)
C63 0.015(3) 0.019(3) 0.015(3) 0.002(3) -0.001(2) 0.003(2)
C64 0.009(3) 0.021(3) 0.020(3) 0.011(3) 0.006(2) 0.003(2)
C65 0.011(3) 0.020(3) 0.011(3) 0.006(3) -0.002(2) 0.005(2)
C66 0.017(3) 0.028(4) 0.015(3) 0.010(3) -0.001(2) 0.011(3)
C67 0.015(3) 0.017(3) 0.020(3) 0.005(3) 0.007(2) 0.010(2)
C68 0.013(3) 0.020(3) 0.017(3) 0.009(3) -0.002(2) 0.005(2)
C69 0.014(3) 0.022(3) 0.013(3) 0.009(3) 0.004(2) 0.007(2)
C70 0.024(3) 0.022(4) 0.017(3) 0.009(3) -0.001(2) 0.005(3)
C71 0.020(3) 0.014(3) 0.018(3) 0.007(3) 0.002(2) 0.002(2)
C72 0.019(3) 0.032(4) 0.016(3) 0.008(3) -0.005(2) 0.002(3)
O44 0.051(3) 0.027(3) 0.045(3) 0.009(2) -0.009(2) 0.023(2)
O45 0.027(3) 0.034(3) 0.037(3) -0.007(2) -0.019(2) 0.015(2)
O46 0.024(2) 0.021(3) 0.044(3) -0.001(2) 0.001(2) -0.001(2)
O47 0.022(2) 0.023(2) 0.027(2) 0.013(2) 0.0093(19) 0.0105(18)
O48 0.019(2) 0.044(3) 0.028(3) 0.021(2) 0.0078(19) 0.003(2)
O49 0.036(3) 0.028(3) 0.035(3) 0.018(2) 0.014(2) 0.016(2)
O50 0.018(2) 0.051(3) 0.034(3) 0.000(2) -0.013(2) 0.007(2)
O51 0.012(2) 0.032(3) 0.022(2) 0.017(2) -0.0022(16) 0.0053(18)
O52 0.040(3) 0.037(3) 0.017(2) 0.011(2) -0.005(2) -0.007(2)
O53 0.013(2) 0.026(3) 0.027(2) 0.004(2) 0.0042(18) -0.0006(18)
O54 0.017(2) 0.025(2) 0.015(2) 0.0074(19) 0.0023(16) -0.0011(17)
O55 0.033(3) 0.036(3) 0.031(3) 0.015(2) 0.009(2) -0.012(2)
O56 0.035(3) 0.023(2) 0.030(3) 0.018(2) 0.010(2) 0.009(2)
O57 0.050(3) 0.024(3) 0.018(2) 0.011(2) 0.001(2) 0.011(2)
O58 0.032(2) 0.030(3) 0.016(2) 0.004(2) 0.0021(18) 0.015(2)
O59 0.018(2) 0.040(3) 0.020(2) 0.018(2) 0.0000(18) 0.0002(19)
O60 0.016(2) 0.038(3) 0.024(2) 0.018(2) -0.0091(18) -0.0015(19)
O61 0.027(2) 0.018(3) 0.027(2) 0.007(2) -0.0049(19) -0.0022(19)
O62 0.016(2) 0.038(3) 0.028(2) 0.015(2) 0.0058(18) 0.011(2)
O63 0.042(3) 0.020(3) 0.027(3) 0.013(2) 0.003(2) 0.010(2)
O64 0.016(2) 0.016(2) 0.015(2) 0.0072(18) -0.0008(16) -0.0010(17)
O65 0.024(2) 0.022(2) 0.038(3) 0.023(2) 0.0083(19) 0.0040(18)
O66 0.046(3) 0.027(3) 0.018(2) -0.001(2) -0.005(2) 0.025(2)
O67 0.034(3) 0.041(3) 0.022(2) 0.023(2) 0.0107(19) 0.024(2)
O68 0.017(2) 0.038(3) 0.013(2) 0.009(2) 0.0047(17) 0.0078(19)
O69 0.019(2) 0.047(3) 0.015(2) 0.014(2) -0.0017(17) 0.008(2)
O70 0.043(3) 0.018(3) 0.022(2) 0.006(2) -0.006(2) 0.007(2)
O71 0.018(2) 0.030(3) 0.027(2) 0.009(2) 0.0044(18) 0.0124(19)
O72 0.053(3) 0.021(3) 0.030(3) 0.009(2) -0.010(2) -0.014(2)
N1 0.016(3) 0.028(3) 0.020(3) 0.008(2) -0.001(2) 0.005(2)
C101 0.024(3) 0.026(4) 0.041(4) 0.003(3) 0.001(3) 0.012(3)
C102 0.026(3) 0.025(4) 0.033(4) 0.015(3) 0.008(3) 0.015(3)
C103 0.055(5) 0.031(4) 0.021(4) 0.012(3) 0.007(3) 0.016(3)
C104 0.021(3) 0.025(4) 0.024(3) 0.012(3) -0.006(3) -0.001(3)
C105 0.021(3) 0.017(3) 0.022(3) 0.008(3) -0.003(2) 0.001(2)
C106 0.038(4) 0.022(4) 0.024(3) 0.011(3) 0.009(3) 0.007(3)
C107 0.031(4) 0.017(4) 0.046(4) 0.008(3) 0.013(3) 0.005(3)
C108 0.036(4) 0.020(4) 0.039(4) 0.006(3) -0.003(3) 0.008(3)
C109 0.052(5) 0.020(4) 0.040(4) 0.017(3) 0.013(4) 0.007(3)
C110 0.036(4) 0.026(4) 0.033(4) 0.013(3) 0.013(3) 0.008(3)
N2 0.018(3) 0.029(3) 0.014(3) 0.007(2) 0.005(2) 0.000(2)
C201 0.027(4) 0.044(5) 0.032(4) -0.004(4) 0.013(3) -0.002(3)
C202 0.052(5) 0.038(4) 0.027(4) 0.020(3) -0.010(3) -0.006(4)
C203 0.022(3) 0.023(4) 0.024(3) 0.004(3) 0.004(3) 0.004(3)
C204 0.020(3) 0.026(4) 0.023(3) 0.015(3) 0.009(3) 0.004(3)
C205 0.025(3) 0.026(4) 0.028(4) 0.012(3) 0.011(3) 0.004(3)
C206 0.026(4) 0.033(4) 0.049(5) 0.021(4) 0.012(3) 0.009(3)
C207 0.059(5) 0.021(4) 0.048(5) 0.008(4) 0.016(4) 0.008(4)
C208 0.055(5) 0.024(4) 0.034(4) -0.006(3) 0.009(4) -0.008(4)
C209 0.046(5) 0.046(5) 0.029(4) 0.004(4) -0.005(3) -0.003(4)
C210 0.027(3) 0.031(4) 0.018(3) 0.005(3) -0.003(3) 0.004(3)
C301 0.049(4) 0.028(4) 0.034(4) 0.018(3) -0.004(3) -0.002(3)
Cl1 0.0738(15) 0.0350(12) 0.0638(14) 0.0167(11) 0.0019(11) 0.0099(11)
Cl2 0.0406(10) 0.0286(10) 0.0370(10) 0.0074(8) 0.0023(8) -0.0010(8)
C401 0.058(5) 0.036(5) 0.031(4) 0.015(4) -0.003(4) 0.005(4)
Cl3 0.0450(10) 0.0320(10) 0.0277(9) 0.0124(8) 0.0070(7) 0.0154(8)
Cl4 0.126(2) 0.099(2) 0.0590(15) 0.0086(15) -0.0038(15) 0.0915(19)

loop_
_atom_type_symbol
_atom_type_description
_atom_type_scat_dispersion_real
_atom_type_scat_dispersion_imag
_atom_type_scat_source
C C 0.0033 0.0016 'International Tables Vol C Tables 4.2.6.8 and 6.1.1.4'
H H 0.0000 0.0000 'International Tables Vol C Tables 4.2.6.8 and 6.1.1.4'
N N 0.0061 0.0033 'International Tables Vol C Tables 4.2.6.8 and 6.1.1.4'
O O 0.0106 0.0060 'International Tables Vol C Tables 4.2.6.8 and 6.1.1.4'
Cl Cl 0.1484 0.1585 'International Tables Vol C Tables 4.2.6.8 and 6.1.1.4'
Co Co 0.3494 0.9721 'International Tables Vol C Tables 4.2.6.8 and 6.1.1.4'
Pd Pd -0.9988 1.0072 'International Tables Vol C Tables 4.2.6.8 and 6.1.1.4'

loop_
_geom_angle_atom_site_label_1
_geom_angle_atom_site_label_2
_geom_angle_atom_site_label_3
_geom_angle
C3 Pd1 C6 159.0(2)
C3 Pd1 C30 89.30(19)
C6 Pd1 C30 85.85(19)
C3 Pd1 Co12 48.33(13)
C6 Pd1 Co12 119.39(14)
C30 Pd1 Co12 43.32(14)
C3 Pd1 Co1 155.92(14)
C6 Pd1 Co1 44.11(15)
C30 Pd1 Co1 104.63(14)
Co12 Pd1 Co1 147.87(3)
C3 Pd1 Pd3 98.59(13)
C6 Pd1 Pd3 94.40(14)
C30 Pd1 Pd3 154.67(13)
Co12 Pd1 Pd3 146.07(2)
Co1 Pd1 Pd3 60.83(2)
C3 Pd1 Pd2 97.48(14)
C6 Pd1 Pd2 103.26(15)
C30 Pd1 Pd2 95.43(13)
Co12 Pd1 Pd2 110.60(2)
Co1 Pd1 Pd2 62.23(2)
Pd3 Pd1 Pd2 59.807(15)
C3 Pd1 Co13 43.57(14)
C6 Pd1 Co13 116.58(15)
C30 Pd1 Co13 95.00(14)
Co12 Pd1 Co13 56.65(2)
Co1 Pd1 Co13 149.63(3)
Pd3 Pd1 Co13 107.33(2)
Pd2 Pd1 Co13 139.39(2)
C3 Pd1 Co10 35.67(14)
C6 Pd1 Co10 160.35(14)
C30 Pd1 Co10 80.72(14)
Co12 Pd1 Co10 57.60(2)
Co1 Pd1 Co10 126.38(2)
Pd3 Pd1 Co10 91.720(19)
Pd2 Pd1 Co10 64.152(17)
Co13 Pd1 Co10 79.06(2)
C3 Pd1 Co5 35.73(13)
C6 Pd1 Co5 145.34(14)
C30 Pd1 Co5 124.91(14)
Co12 Pd1 Co5 83.58(2)
Co1 Pd1 Co5 125.86(2)
Pd3 Pd1 Co5 65.032(18)
Pd2 Pd1 Co5 90.410(19)
Co13 Pd1 Co5 52.17(2)
Co10 Pd1 Co5 53.364(19)
C2 Pd2 C22 91.6(2)
C2 Pd2 C5 155.4(2)
C22 Pd2 C5 97.7(2)
C2 Pd2 Co8 46.27(14)
C22 Pd2 Co8 45.31(15)
C5 Pd2 Co8 137.31(15)
C2 Pd2 Pd3 98.60(14)
C22 Pd2 Pd3 104.31(15)
C5 Pd2 Pd3 101.07(15)
Co8 Pd2 Pd3 107.73(2)
C2 Pd2 Pd1 96.23(14)
C22 Pd2 Pd1 163.00(14)
C5 Pd2 Pd1 81.35(15)
Co8 Pd2 Pd1 140.66(2)
Pd3 Pd2 Pd1 59.620(15)
C2 Pd2 Co1 150.64(14)
C22 Pd2 Co1 111.34(15)
C5 Pd2 Co1 42.40(15)
Co8 Pd2 Co1 152.70(3)
Pd3 Pd2 Co1 59.017(19)
Pd1 Pd2 Co1 57.013(19)
C2 Pd2 Co9 43.11(14)
C22 Pd2 Co9 90.35(15)
C5 Pd2 Co9 113.78(15)
Co8 Pd2 Co9 58.10(2)
Pd3 Pd2 Co9 139.99(2)
Pd1 Pd2 Co9 105.64(2)
Co1 Pd2 Co9 147.85(3)
C2 Pd2 Co10 34.88(14)
C22 Pd2 Co10 126.32(15)
C5 Pd2 Co10 129.71(15)
Co8 Pd2 Co10 81.02(2)
Pd3 Pd2 Co10 91.22(2)
Pd1 Pd2 Co10 63.461(18)
Co1 Pd2 Co10 120.47(2)
Co9 Pd2 Co10 51.60(2)
C2 Pd2 Co6 37.03(14)
C22 Pd2 Co6 84.96(16)
C5 Pd2 Co6 166.19(15)
Co8 Pd2 Co6 51.77(2)
Pd3 Pd2 Co6 65.205(18)
Pd1 Pd2 Co6 92.173(19)
Co1 Pd2 Co6 124.09(2)
Co9 Pd2 Co6 79.65(2)
Co10 Pd2 Co6 55.50(2)
C1 Pd3 C7 162.2(2)
C1 Pd3 C12 89.2(2)
C7 Pd3 C12 88.1(2)
C1 Pd3 Co4 47.31(14)
C7 Pd3 Co4 124.14(15)
C12 Pd3 Co4 43.54(15)
C1 Pd3 Co1 152.42(14)
C7 Pd3 Co1 43.33(15)
C12 Pd3 Co1 109.32(15)
Co4 Pd3 Co1 152.32(3)
C1 Pd3 Pd1 97.12(14)
C7 Pd3 Pd1 92.15(15)
C12 Pd3 Pd1 157.06(14)
Co4 Pd3 Pd1 143.59(2)
Co1 Pd3 Pd1 58.126(19)
C1 Pd3 Pd2 96.94(14)
C7 Pd3 Pd2 100.87(14)
C12 Pd3 Pd2 96.85(14)
Co4 Pd3 Pd2 109.43(2)
Co1 Pd3 Pd2 61.59(2)
Pd1 Pd3 Pd2 60.573(15)
C1 Pd3 Co2 44.63(14)
C7 Pd3 Co2 117.93(14)
C12 Pd3 Co2 92.71(15)
Co4 Pd3 Co2 55.96(2)
Co1 Pd3 Co2 147.98(3)
Pd1 Pd3 Co2 107.28(2)
Pd2 Pd3 Co2 140.30(2)
C1 Pd3 Co5 35.36(14)
C7 Pd3 Co5 144.27(14)
C12 Pd3 Co5 124.50(15)
Co4 Pd3 Co5 82.26(2)
Co1 Pd3 Co5 121.96(2)
Pd1 Pd3 Co5 63.835(17)
Pd2 Pd3 Co5 90.131(19)
Co2 Pd3 Co5 53.59(2)
C4 Co1 C6 97.4(3)
C4 Co1 C7 89.8(3)
C6 Co1 C7 105.1(2)
C4 Co1 C5 91.5(3)
C6 Co1 C5 107.9(2)
C7 Co1 C5 146.5(2)
C4 Co1 Pd1 153.4(2)
C6 Co1 Pd1 56.92(17)
C7 Co1 Pd1 102.96(17)
C5 Co1 Pd1 90.44(17)
C4 Co1 Pd3 141.1(2)
C6 Co1 Pd3 104.51(18)
C7 Co1 Pd3 53.75(17)
C5 Co1 Pd3 111.21(18)
Pd1 Co1 Pd3 61.04(2)
C4 Co1 Pd2 137.1(2)
C6 Co1 Pd2 113.76(17)
C7 Co1 Pd2 108.30(17)
C5 Co1 Pd2 52.23(17)
Pd1 Co1 Pd2 60.757(19)
Pd3 Co1 Pd2 59.397(19)
C15 Co2 C14 100.9(2)
C15 Co2 C1 134.2(2)
C14 Co2 C1 122.3(2)
C15 Co2 C10 95.2(2)
C14 Co2 C10 93.3(2)
C1 Co2 C10 96.9(2)
C15 Co2 Co4 123.73(18)
C14 Co2 Co4 118.81(18)
C1 Co2 Co4 49.01(15)
C10 Co2 Co4 47.97(15)
C15 Co2 Co3 86.71(17)
C14 Co2 Co3 169.98(18)
C1 Co2 Co3 48.77(15)
C10 Co2 Co3 92.54(15)
Co4 Co2 Co3 60.37(3)
C15 Co2 Co5 109.88(17)
C14 Co2 Co5 109.64(17)
C1 Co2 Co5 44.57(15)
C10 Co2 Co5 141.28(15)
Co4 Co2 Co5 93.31(3)
Co3 Co2 Co5 61.19(3)
C15 Co2 Pd3 177.79(18)
C14 Co2 Pd3 77.20(18)
C1 Co2 Pd3 47.31(15)
C10 Co2 Pd3 86.08(16)
Co4 Co2 Pd3 58.41(2)
Co3 Co2 Pd3 95.07(3)
Co5 Co2 Pd3 69.98(2)
C13 Co3 C9 94.6(2)
C13 Co3 C1 127.9(2)
C9 Co3 C1 131.4(2)
C13 Co3 C11 99.1(2)
C9 Co3 C11 96.9(2)
C1 Co3 C11 98.1(2)
C13 Co3 Co6 127.66(17)
C9 Co3 Co6 125.28(18)
C1 Co3 Co6 48.73(14)
C11 Co3 Co6 49.38(17)
C13 Co3 Co4 163.10(17)
C9 Co3 Co4 83.81(18)
C1 Co3 Co4 48.43(15)
C11 Co3 Co4 97.77(17)
Co6 Co3 Co4 64.78(3)
C13 Co3 Co2 105.23(17)
C9 Co3 Co2 103.14(17)
C1 Co3 Co2 49.03(14)
C11 Co3 Co2 146.84(17)
Co6 Co3 Co2 97.53(3)
Co4 Co3 Co2 59.13(3)
C13 Co3 Co5 83.82(17)
C9 Co3 Co5 163.33(17)
C1 Co3 Co5 44.81(15)
C11 Co3 Co5 99.76(16)
Co6 Co3 Co5 66.68(3)
Co4 Co3 Co5 92.86(3)
Co2 Co3 Co5 61.64(3)
C8 Co4 C12 96.4(3)
C8 Co4 C10 99.0(2)
C12 Co4 C10 98.7(2)
C8 Co4 C1 145.8(2)
C12 Co4 C1 107.6(2)
C10 Co4 C1 101.0(2)
C8 Co4 Co2 138.92(18)
C12 Co4 Co2 113.94(18)
C10 Co4 Co2 51.36(16)
C1 Co4 Co2 49.79(15)
C8 Co4 Co3 101.99(18)
C12 Co4 Co3 155.04(17)
C10 Co4 Co3 95.03(17)
C1 Co4 Co3 48.93(16)
Co2 Co4 Co3 60.50(3)
C8 Co4 Pd3 153.88(18)
C12 Co4 Pd3 58.87(17)
C10 Co4 Pd3 93.42(16)
C1 Co4 Pd3 51.07(15)
Co2 Co4 Pd3 65.63(3)
Co3 Co4 Pd3 99.71(3)
C8 Co4 Co6 107.58(16)
C12 Co4 Co6 101.41(16)
C10 Co4 Co6 144.41(16)
C1 Co4 Co6 44.77(15)
Co2 Co4 Co6 93.46(3)
Co3 Co4 Co6 56.98(3)
Pd3 Co4 Co6 72.83(2)
C24 Co5 C3 110.9(2)
C24 Co5 C1 118.4(2)
C3 Co5 C1 119.0(2)
C24 Co5 Co13 64.07(18)
C3 Co5 Co13 47.74(15)
C1 Co5 Co13 138.38(16)
C24 Co5 Co3 96.60(18)
C3 Co5 Co3 151.80(15)
C1 Co5 Co3 46.70(16)
Co13 Co5 Co3 160.43(4)
C24 Co5 Co2 72.51(17)
C3 Co5 Co2 136.60(15)
C1 Co5 Co2 46.68(15)
Co13 Co5 Co2 110.57(3)
Co3 Co5 Co2 57.17(3)
C24 Co5 Co11 91.31(17)
C3 Co5 Co11 45.24(15)
C1 Co5 Co11 149.94(15)
Co13 Co5 Co11 56.78(2)
Co3 Co5 Co11 131.05(3)
Co2 Co5 Co11 163.33(3)
C24 Co5 Co10 143.94(17)
C3 Co5 Co10 41.71(14)
C1 Co5 Co10 97.58(15)
Co13 Co5 Co10 88.17(3)
Co3 Co5 Co10 110.77(3)
Co2 Co5 Co10 142.29(3)
Co11 Co5 Co10 53.08(2)
C24 Co5 Co6 150.69(18)
C3 Co5 Co6 98.43(15)
C1 Co5 Co6 41.69(15)
Co13 Co5 Co6 144.88(4)
Co3 Co5 Co6 54.17(2)
Co2 Co5 Co6 87.24(3)
Co11 Co5 Co6 109.30(3)
Co10 Co5 Co6 61.87(2)
C24 Co5 Pd1 113.38(18)
C3 Co5 Pd1 38.60(15)
C1 Co5 Pd1 88.07(16)
Co13 Co5 Pd1 58.18(2)
Co3 Co5 Pd1 134.41(3)
Co2 Co5 Pd1 98.90(3)
Co11 Co5 Pd1 83.57(2)
Co10 Co5 Pd1 62.70(2)
Co6 Co5 Pd1 90.10(3)
C24 Co5 Pd3 117.27(17)
C3 Co5 Pd3 87.77(15)
C1 Co5 Pd3 38.87(16)
Co13 Co5 Pd3 100.59(3)
Co3 Co5 Pd3 85.16(2)
Co2 Co5 Pd3 56.43(2)
Co11 Co5 Pd3 132.43(3)
Co10 Co5 Pd3 88.87(3)
Co6 Co5 Pd3 63.48(2)
Pd1 Co5 Pd3 51.133(15)
C1 Co6 C2 114.9(2)
C1 Co6 C11 99.9(2)
C2 Co6 C11 132.2(2)
C1 Co6 C17 127.0(2)
C2 Co6 C17 94.6(2)
C11 Co6 C17 88.9(2)
C1 Co6 Co3 49.69(16)
C2 Co6 Co3 149.61(15)
C11 Co6 Co3 50.26(16)
C17 Co6 Co3 115.63(16)
C1 Co6 Co8 134.85(16)
C2 Co6 Co8 47.70(15)
C11 Co6 Co8 122.14(16)
C17 Co6 Co8 47.15(16)
Co3 Co6 Co8 162.68(4)
C1 Co6 Co7 147.28(15)
C2 Co6 Co7 48.40(14)
C11 Co6 Co7 84.69(16)
C17 Co6 Co7 85.17(15)
Co3 Co6 Co7 126.86(4)
Co8 Co6 Co7 60.39(3)
C1 Co6 Co4 45.15(15)
C2 Co6 Co4 134.47(15)
C11 Co6 Co4 93.24(16)
C17 Co6 Co4 82.52(15)
Co3 Co6 Co4 58.24(3)
Co8 Co6 Co4 111.37(3)
Co7 Co6 Co4 167.56(4)
C1 Co6 Co5 40.80(15)
C2 Co6 Co5 91.92(15)
C11 Co6 Co5 94.41(16)
C17 Co6 Co5 167.78(15)
Co3 Co6 Co5 59.15(3)
Co8 Co6 Co5 137.13(3)
Co7 Co6 Co5 106.83(3)
Co4 Co6 Co5 85.54(3)
C1 Co6 Co10 92.82(15)
C2 Co6 Co10 38.46(15)
C11 Co6 Co10 112.83(16)
C17 Co6 Co10 131.42(16)
Co3 Co6 Co10 111.36(3)
Co8 Co6 Co10 85.82(3)
Co7 Co6 Co10 56.33(2)
Co4 Co6 Co10 134.95(3)
Co5 Co6 Co10 57.58(2)
C1 Co6 Pd2 86.65(16)
C2 Co6 Pd2 39.55(14)
C11 Co6 Pd2 171.75(16)
C17 Co6 Pd2 91.11(16)
Co3 Co6 Pd2 136.26(3)
Co8 Co6 Pd2 53.38(2)
Co7 Co6 Pd2 87.09(3)
Co4 Co6 Pd2 94.94(3)
Co5 Co6 Pd2 87.30(2)
Co10 Co6 Pd2 61.49(2)
C19 Co7 C18 96.4(2)
C19 Co7 C20 100.2(3)
C18 Co7 C20 99.8(2)
C19 Co7 C2 126.5(2)
C18 Co7 C2 128.0(2)
C20 Co7 C2 99.5(2)
C19 Co7 Co9 130.11(19)
C18 Co7 Co9 124.51(18)
C20 Co7 Co9 50.42(17)
C2 Co7 Co9 49.30(15)
C19 Co7 Co8 161.10(19)
C18 Co7 Co8 82.95(17)
C20 Co7 Co8 98.50(17)
C2 Co7 Co8 46.65(15)
Co9 Co7 Co8 62.31(3)
C19 Co7 Co10 85.80(17)
C18 Co7 Co10 167.53(17)
C20 Co7 Co10 91.83(17)
C2 Co7 Co10 44.39(15)
Co9 Co7 Co10 60.59(3)
Co8 Co7 Co10 90.96(3)
C19 Co7 Co6 103.32(18)
C18 Co7 Co6 100.32(16)
C20 Co7 Co6 146.90(17)
C2 Co7 Co6 47.51(15)
Co9 Co7 Co6 96.49(3)
Co8 Co7 Co6 58.52(3)
Co10 Co7 Co6 67.27(3)
C16 Co8 C22 93.5(3)
C16 Co8 C17 98.8(2)
C22 Co8 C17 105.0(2)
C16 Co8 C2 148.4(2)
C22 Co8 C2 105.4(2)
C17 Co8 C2 100.4(2)
C16 Co8 Co6 145.73(19)
C22 Co8 Co6 109.50(17)
C17 Co8 Co6 51.60(16)
C2 Co8 Co6 49.07(15)
C16 Co8 Co7 107.23(19)
C22 Co8 Co7 153.53(18)
C17 Co8 Co7 88.32(16)
C2 Co8 Co7 48.88(15)
Co6 Co8 Co7 61.09(3)
C16 Co8 Pd2 138.91(19)
C22 Co8 Pd2 54.16(17)
C17 Co8 Pd2 112.59(16)
C2 Co8 Pd2 51.30(15)
Co6 Co8 Pd2 74.85(3)
Co7 Co8 Pd2 99.73(3)
C16 Co8 Co9 105.09(19)
C22 Co8 Co9 102.27(18)
C17 Co8 Co9 142.28(17)
C2 Co8 Co9 46.78(15)
Co6 Co8 Co9 94.75(3)
Co7 Co8 Co9 57.04(3)
Pd2 Co8 Co9 65.00(2)
C23 Co9 C21 99.3(3)
C23 Co9 C2 124.9(2)
C21 Co9 C2 129.2(2)
C23 Co9 C20 96.2(2)
C21 Co9 C20 98.2(3)
C2 Co9 C20 100.4(2)
C23 Co9 Co7 125.12(18)
C21 Co9 Co7 123.8(2)
C2 Co9 Co7 50.74(15)
C20 Co9 Co7 49.87(17)
C23 Co9 Co10 82.28(18)
C21 Co9 Co10 169.05(19)
C2 Co9 Co10 45.08(15)
C20 Co9 Co10 92.43(17)
Co7 Co9 Co10 61.86(3)
C23 Co9 Co8 165.54(18)
C21 Co9 Co8 85.25(18)
C2 Co9 Co8 45.93(15)
C20 Co9 Co8 96.76(17)
Co7 Co9 Co8 60.65(3)
Co10 Co9 Co8 90.74(3)
C23 Co9 Pd2 108.68(18)
C21 Co9 Pd2 99.75(19)
C2 Co9 Pd2 46.69(15)
C20 Co9 Pd2 146.35(17)
Co7 Co9 Pd2 96.63(3)
Co10 Co9 Pd2 69.62(2)
Co8 Co9 Pd2 56.90(2)
C2 Co10 C3 120.7(2)
C2 Co10 C31 139.4(2)
C3 Co10 C31 99.7(2)
C2 Co10 Co11 158.37(16)
C3 Co10 Co11 51.61(15)
C31 Co10 Co11 51.69(16)
C2 Co10 Co9 48.12(15)
C3 Co10 Co9 140.54(16)
C31 Co10 Co9 102.92(16)
Co11 Co10 Co9 152.35(4)
C2 Co10 Co7 48.71(15)
C3 Co10 Co7 151.90(15)
C31 Co10 Co7 93.44(16)
Co11 Co10 Co7 126.12(4)
Co9 Co10 Co7 57.55(3)
C2 Co10 Co12 135.47(16)
C3 Co10 Co12 44.97(15)
C31 Co10 Co12 76.18(16)
Co11 Co10 Co12 57.18(3)
Co9 Co10 Co12 111.03(3)
Co7 Co10 Co12 162.95(4)
C2 Co10 Co5 97.19(15)
C3 Co10 Co5 42.49(15)
C31 Co10 Co5 111.46(17)
Co11 Co10 Co5 63.34(3)
Co9 Co10 Co5 144.24(3)
Co7 Co10 Co5 109.50(3)
Co12 Co10 Co5 87.07(3)
C2 Co10 Co6 41.19(16)
C3 Co10 Co6 97.89(15)
C31 Co10 Co6 135.41(17)
Co11 Co10 Co6 117.19(3)
Co9 Co10 Co6 88.16(3)
Co7 Co10 Co6 56.40(2)
Co12 Co10 Co6 139.76(3)
Co5 Co10 Co6 60.55(2)
C2 Co10 Pd1 90.12(15)
C3 Co10 Pd1 39.23(15)
C31 Co10 Pd1 127.85(16)
Co11 Co10 Pd1 89.30(3)
Co9 Co10 Pd1 102.26(3)
Co7 Co10 Pd1 138.39(3)
Co12 Co10 Pd1 52.24(2)
Co5 Co10 Pd1 63.94(2)
Co6 Co10 Pd1 90.09(2)
C2 Co10 Pd2 39.81(16)
C3 Co10 Pd2 89.41(15)
C31 Co10 Pd2 156.75(17)
Co11 Co10 Pd2 141.01(3)
Co9 Co10 Pd2 58.78(2)
Co7 Co10 Pd2 88.05(3)
Co12 Co10 Pd2 96.24(3)
Co5 Co10 Pd2 89.73(2)
Co6 Co10 Pd2 63.01(2)
Pd1 Co10 Pd2 52.387(15)
C25 Co11 C27 95.1(2)
C25 Co11 C3 120.8(2)
C27 Co11 C3 140.5(2)
C25 Co11 C31 106.4(2)
C27 Co11 C31 91.5(2)
C3 Co11 C31 93.3(2)
C25 Co11 Co10 111.66(17)
C27 Co11 Co10 136.27(17)
C3 Co11 Co10 47.68(14)
C31 Co11 Co10 48.81(15)
C25 Co11 Co12 169.06(17)
C27 Co11 Co12 92.57(17)
C3 Co11 Co12 49.76(14)
C31 Co11 Co12 81.09(16)
Co10 Co11 Co12 67.04(3)
C25 Co11 Co13 109.37(17)
C27 Co11 Co13 107.02(16)
C3 Co11 Co13 48.55(14)
C31 Co11 Co13 137.55(16)
Co10 Co11 Co13 96.21(3)
Co12 Co11 Co13 60.74(3)
C25 Co11 Co5 77.99(16)
C27 Co11 Co5 159.37(17)
C3 Co11 Co5 42.84(14)
C31 Co11 Co5 109.03(15)
Co10 Co11 Co5 63.59(3)
Co12 Co11 Co5 92.15(3)
Co13 Co11 Co5 58.62(3)
C29 Co12 C30 97.4(2)
C29 Co12 C28 100.2(2)
C30 Co12 C28 98.1(2)
C29 Co12 C3 144.2(2)
C30 Co12 C3 108.4(2)
C28 Co12 C3 100.3(2)
C29 Co12 Co11 97.37(17)
C30 Co12 Co11 154.42(17)
C28 Co12 Co11 99.69(18)
C3 Co12 Co11 50.31(14)
C29 Co12 Co13 135.16(18)
C30 Co12 Co13 119.25(17)
C28 Co12 Co13 52.73(17)
C3 Co12 Co13 48.52(14)
Co11 Co12 Co13 60.54(3)
C29 Co12 Pd1 157.71(18)
C30 Co12 Pd1 61.26(17)
C28 Co12 Pd1 89.69(16)
C3 Co12 Pd1 50.40(14)
Co11 Co12 Pd1 100.58(3)
Co13 Co12 Pd1 66.26(3)
C29 Co12 Co10 110.42(17)
C30 Co12 Co10 99.34(17)
C28 Co12 Co10 142.17(17)
C3 Co12 Co10 42.23(14)
Co11 Co12 Co10 55.79(3)
Co13 Co12 Co10 89.51(3)
Pd1 Co12 Co10 70.17(2)
C32 Co13 C26 103.3(2)
C32 Co13 C3 125.7(2)
C26 Co13 C3 130.4(2)
C32 Co13 C28 92.6(2)
C26 Co13 C28 90.2(2)
C3 Co13 C28 94.7(2)
C32 Co13 C24 90.5(2)
C26 Co13 C24 84.8(2)
C3 Co13 C24 87.13(19)
C28 Co13 C24 174.6(2)
C32 Co13 Co11 172.49(17)
C26 Co13 Co11 80.98(16)
C3 Co13 Co11 49.44(14)
C28 Co13 Co11 93.56(15)
C24 Co13 Co11 83.73(13)
C32 Co13 Co12 123.86(17)
C26 Co13 Co12 111.67(17)
C3 Co13 Co12 48.88(14)
C28 Co13 Co12 46.68(15)
C24 Co13 Co12 133.93(13)
Co11 Co13 Co12 58.73(3)
C32 Co13 Co5 107.89(17)
C26 Co13 Co5 116.10(17)
C3 Co13 Co5 45.93(14)
C28 Co13 Co5 140.50(15)
C24 Co13 Co5 41.84(13)
Co11 Co13 Co5 64.60(3)
Co12 Co13 Co5 94.59(3)
C32 Co13 Pd1 83.30(17)
C26 Co13 Pd1 168.54(17)
C3 Co13 Pd1 45.63(14)
C28 Co13 Pd1 80.05(15)
C24 Co13 Pd1 104.73(13)
Co11 Co13 Pd1 93.53(3)
Co12 Co13 Pd1 57.10(2)
Co5 Co13 Pd1 69.65(2)
Co5 C1 Co6 97.5(2)
Co5 C1 Co4 167.4(3)
Co6 C1 Co4 90.1(2)
Co5 C1 Co3 88.5(2)
Co6 C1 Co3 81.58(19)
Co4 C1 Co3 82.6(2)
Co5 C1 Co2 88.8(2)
Co6 C1 Co2 162.4(3)
Co4 C1 Co2 81.20(18)
Co3 C1 Co2 82.2(2)
Co5 C1 Pd3 105.8(2)
Co6 C1 Pd3 105.8(2)
Co4 C1 Pd3 81.61(19)
Co3 C1 Pd3 162.6(3)
Co2 C1 Pd3 88.06(19)
Co10 C2 Co8 170.3(3)
Co10 C2 Co9 86.8(2)
Co8 C2 Co9 87.3(2)
Co10 C2 Co6 100.4(2)
Co8 C2 Co6 83.2(2)
Co9 C2 Co6 162.2(3)
Co10 C2 Co7 86.9(2)
Co8 C2 Co7 84.5(2)
Co9 C2 Co7 79.96(18)
Co6 C2 Co7 84.1(2)
Co10 C2 Pd2 105.3(2)
Co8 C2 Pd2 82.43(19)
Co9 C2 Pd2 90.2(2)
Co6 C2 Pd2 103.4(2)
Co7 C2 Pd2 164.0(3)
Co10 C3 Co5 95.8(2)
Co10 C3 Co13 162.6(3)
Co5 C3 Co13 86.3(2)
Co10 C3 Co12 92.8(2)
Co5 C3 Co12 167.0(3)
Co13 C3 Co12 82.61(19)
Co10 C3 Co11 80.71(18)
Co5 C3 Co11 91.9(2)
Co13 C3 Co11 82.01(19)
Co12 C3 Co11 79.93(18)
Co10 C3 Pd1 105.1(2)
Co5 C3 Pd1 105.7(2)
Co13 C3 Pd1 90.79(19)
Co12 C3 Pd1 81.27(18)
Co11 C3 Pd1 160.6(3)
O4 C4 Co1 177.1(6)
O5 C5 Co1 152.5(5)
O5 C5 Pd2 122.1(4)
Co1 C5 Pd2 85.4(2)
O6 C6 Co1 156.3(5)
O6 C6 Pd1 124.7(4)
Co1 C6 Pd1 79.0(2)
O7 C7 Co1 152.6(5)
O7 C7 Pd3 124.4(4)
Co1 C7 Pd3 82.9(2)
O8 C8 Co4 178.7(5)
O9 C9 Co3 176.6(5)
O10 C10 Co4 143.4(4)
O10 C10 Co2 135.9(4)
Co4 C10 Co2 80.7(2)
O11 C11 Co6 144.7(5)
O11 C11 Co3 134.7(5)
Co6 C11 Co3 80.4(2)
O12 C12 Co4 157.7(5)
O12 C12 Pd3 124.7(4)
Co4 C12 Pd3 77.6(2)
O13 C13 Co3 172.5(5)
O14 C14 Co2 176.1(5)
O15 C15 Co2 178.9(5)
O16 C16 Co8 177.9(6)
O17 C17 Co8 141.0(4)
O17 C17 Co6 136.8(4)
Co8 C17 Co6 81.3(2)
O18 C18 Co7 175.4(5)
O19 C19 Co7 177.1(5)
O20 C20 Co7 141.1(5)
O20 C20 Co9 139.2(5)
Co7 C20 Co9 79.7(2)
O21 C21 Co9 176.9(5)
O22 C22 Co8 151.8(5)
O22 C22 Pd2 127.5(4)
Co8 C22 Pd2 80.5(2)
O23 C23 Co9 173.8(5)
O24 C24 Co5 163.5(5)
O24 C24 Co13 118.3(4)
Co5 C24 Co13 74.1(2)
O25 C25 Co11 172.6(5)
O26 C26 Co13 176.9(5)
O27 C27 Co11 175.4(5)
O28 C28 Co12 146.5(5)
O28 C28 Co13 132.8(4)
Co12 C28 Co13 80.6(2)
O29 C29 Co12 177.8(5)
O30 C30 Co12 160.5(5)
O30 C30 Pd1 124.1(4)
Co12 C30 Pd1 75.4(2)
O31 C31 Co10 142.9(4)
O31 C31 Co11 137.4(4)
Co10 C31 Co11 79.5(2)
O32 C32 Co13 178.0(5)
C41 Pd4 C46 156.6(2)
C41 Pd4 C56 91.7(2)
C46 Pd4 C56 95.8(2)
C41 Pd4 Co24 46.44(14)
C46 Pd4 Co24 135.42(15)
C56 Pd4 Co24 45.32(16)
C41 Pd4 Pd5 98.62(15)
C46 Pd4 Pd5 100.94(15)
C56 Pd4 Pd5 104.43(15)
Co24 Pd4 Pd5 108.62(2)
C41 Pd4 Pd6 95.78(14)
C46 Pd4 Pd6 83.22(15)
C56 Pd4 Pd6 163.16(15)
Co24 Pd4 Pd6 140.67(3)
Pd5 Pd4 Pd6 59.563(15)
C41 Pd4 Co21 150.65(14)
C46 Pd4 Co21 42.80(15)
C56 Pd4 Co21 110.93(15)
Co24 Pd4 Co21 152.66(3)
Pd5 Pd4 Co21 58.67(2)
Pd6 Pd4 Co21 57.648(19)
C41 Pd4 Co23 43.17(15)
C46 Pd4 Co23 114.30(15)
C56 Pd4 Co23 91.22(15)
Co24 Pd4 Co23 58.28(2)
Pd5 Pd4 Co23 139.74(2)
Pd6 Pd4 Co23 104.54(2)
Co21 Pd4 Co23 147.66(3)
C41 Pd4 Co25 34.42(14)
C46 Pd4 Co25 132.18(15)
C56 Pd4 Co25 126.04(16)
Co24 Pd4 Co25 80.72(2)
Pd5 Pd4 Co25 90.78(2)
Pd6 Pd4 Co25 63.271(17)
Co21 Pd4 Co25 120.90(2)
Co23 Pd4 Co25 51.30(2)
C41 Pd4 Co26 36.94(15)
C46 Pd4 Co26 165.98(15)
C56 Pd4 Co26 84.70(16)
Co24 Pd4 Co26 52.06(2)
Pd5 Pd4 Co26 65.523(18)
Pd6 Pd4 Co26 92.24(2)
Co21 Pd4 Co26 124.11(2)
Co23 Pd4 Co26 79.66(2)
Co25 Pd4 Co26 55.02(2)
C42 Pd5 C45 163.5(2)
C42 Pd5 C57 88.8(2)
C45 Pd5 C57 86.6(2)
C42 Pd5 Co27 47.49(14)
C45 Pd5 Co27 122.99(16)
C57 Pd5 Co27 42.94(15)
C42 Pd5 Co21 151.89(14)
C45 Pd5 Co21 43.57(16)
C57 Pd5 Co21 109.42(15)
Co27 Pd5 Co21 151.67(3)
C42 Pd5 Pd6 96.39(14)
C45 Pd5 Pd6 94.02(16)
C57 Pd5 Pd6 157.14(14)
Co27 Pd5 Pd6 142.97(2)
Co21 Pd5 Pd6 58.719(19)
C42 Pd5 Pd4 96.16(14)
C45 Pd5 Pd4 100.16(16)
C57 Pd5 Pd4 97.15(14)
Co27 Pd5 Pd4 109.01(2)
Co21 Pd5 Pd4 61.33(2)
Pd6 Pd5 Pd4 60.219(15)
C42 Pd5 Co29 44.85(14)
C45 Pd5 Co29 119.48(16)
C57 Pd5 Co29 92.36(15)
Co27 Pd5 Co29 56.18(2)
Co21 Pd5 Co29 148.73(3)
Pd6 Pd5 Co29 107.01(2)
Pd4 Pd5 Co29 139.72(2)
C43 Pd6 C47 158.3(2)
C43 Pd6 C70 89.6(2)
C47 Pd6 C70 87.3(2)
C43 Pd6 Co33 48.10(14)
C47 Pd6 Co33 120.73(15)
C70 Pd6 Co33 43.68(15)
C43 Pd6 Co21 156.59(13)
C47 Pd6 Co21 43.62(15)
C70 Pd6 Co21 104.35(15)
Co33 Pd6 Co21 147.95(3)
C43 Pd6 Pd5 99.54(13)
C47 Pd6 Pd5 92.31(15)
C70 Pd6 Pd5 154.55(15)
Co33 Pd6 Pd5 146.74(2)
Co21 Pd6 Pd5 60.28(2)
C43 Pd6 Pd4 98.78(13)
C47 Pd6 Pd4 102.93(15)
C70 Pd6 Pd4 95.06(15)
Co33 Pd6 Pd4 110.83(2)
Co21 Pd6 Pd4 61.86(2)
Pd5 Pd6 Pd4 60.218(15)
C43 Pd6 Co32 43.41(14)
C47 Pd6 Co32 115.47(15)
C70 Pd6 Co32 95.04(15)
Co33 Pd6 Co32 56.60(2)
Co21 Pd6 Co32 149.20(3)
Pd5 Pd6 Co32 107.96(2)
Pd4 Pd6 Co32 140.63(2)
C43 Pd6 Co25 35.90(14)
C47 Pd6 Co25 162.43(15)
C70 Pd6 Co25 81.47(15)
Co33 Pd6 Co25 57.78(2)
Co21 Pd6 Co25 126.76(3)
Pd5 Pd6 Co25 92.068(19)
Pd4 Pd6 Co25 64.928(18)
Co32 Pd6 Co25 79.17(2)
C43 Pd6 Co30 36.07(14)
C47 Pd6 Co30 143.26(15)
C70 Pd6 Co30 125.50(15)
Co33 Pd6 Co30 83.79(2)
Co21 Pd6 Co30 125.70(3)
Pd5 Pd6 Co30 65.418(18)
Pd4 Pd6 Co30 91.154(19)
Co32 Pd6 Co30 52.73(2)
Co25 Pd6 Co30 53.046(19)
C44 Co21 C47 99.0(3)
C44 Co21 C45 90.9(3)
C47 Co21 C45 105.2(3)
C44 Co21 C46 88.5(3)
C47 Co21 C46 111.0(2)
C45 Co21 C46 143.5(3)
C44 Co21 Pd6 152.8(2)
C47 Co21 Pd6 55.92(16)
C45 Co21 Pd6 104.97(18)
C46 Co21 Pd6 91.29(18)
C44 Co21 Pd5 143.10(19)
C47 Co21 Pd5 102.18(17)
C45 Co21 Pd5 54.54(17)
C46 Co21 Pd5 111.12(18)
Pd6 Co21 Pd5 61.00(2)
C44 Co21 Pd4 135.1(2)
C47 Co21 Pd4 113.19(16)
C45 Co21 Pd4 108.72(17)
C46 Co21 Pd4 51.78(18)
Pd6 Co21 Pd4 60.492(19)
Pd5 Co21 Pd4 59.994(19)
C49 Co22 C48 96.1(3)
C49 Co22 C50 102.4(3)
C48 Co22 C50 98.2(3)
C49 Co22 C41 125.9(2)
C48 Co22 C41 128.6(2)
C50 Co22 C41 99.7(2)
C49 Co22 Co23 129.96(18)
C48 Co22 Co23 125.2(2)
C50 Co22 Co23 50.43(19)
C41 Co22 Co23 49.35(16)
C49 Co22 Co24 160.60(18)
C48 Co22 Co24 83.24(19)
C50 Co22 Co24 96.90(19)
C41 Co22 Co24 47.00(15)
Co23 Co22 Co24 62.61(3)
C49 Co22 Co26 102.55(18)
C48 Co22 Co26 100.87(18)
C50 Co22 Co26 146.61(19)
C41 Co22 Co26 47.21(16)
Co23 Co22 Co26 96.28(3)
Co24 Co22 Co26 58.84(3)
C49 Co22 Co25 85.22(17)
C48 Co22 Co25 167.60(18)
C50 Co22 Co25 93.54(19)
C41 Co22 Co25 44.47(15)
Co23 Co22 Co25 60.54(3)
Co24 Co22 Co25 91.38(3)
Co26 Co22 Co25 66.87(3)
C52 Co23 C72 99.8(3)
C52 Co23 C41 129.1(2)
C72 Co23 C41 125.0(2)
C52 Co23 C50 94.4(3)
C72 Co23 C50 99.4(3)
C41 Co23 C50 100.2(2)
C52 Co23 Co22 124.6(2)
C72 Co23 Co22 123.4(2)
C41 Co23 Co22 50.59(15)
C50 Co23 Co22 49.63(18)
C52 Co23 Co25 85.65(19)
C72 Co23 Co25 165.11(19)
C41 Co23 Co25 45.14(15)
C50 Co23 Co25 93.96(19)
Co22 Co23 Co25 61.79(3)
C52 Co23 Co24 170.72(19)
C72 Co23 Co24 81.81(18)
C41 Co23 Co24 45.86(15)
C50 Co23 Co24 94.38(18)
Co22 Co23 Co24 60.14(3)
Co25 Co23 Co24 90.69(3)
C52 Co23 Pd4 114.09(19)
C72 Co23 Pd4 94.97(18)
C41 Co23 Pd4 46.69(15)
C50 Co23 Pd4 145.33(18)
Co22 Co23 Pd4 96.35(3)
Co25 Co23 Pd4 70.20(2)
Co24 Co23 Pd4 56.63(2)
C55 Co24 C56 94.1(3)
C55 Co24 C41 150.0(2)
C56 Co24 C41 106.5(2)
C55 Co24 C54 96.8(2)
C56 Co24 C54 103.6(2)
C41 Co24 C54 99.2(2)
C55 Co24 Co26 143.3(2)
C56 Co24 Co26 109.04(17)
C41 Co24 Co26 48.57(16)
C54 Co24 Co26 50.95(16)
C55 Co24 Co22 106.8(2)
C56 Co24 Co22 155.07(18)
C41 Co24 Co22 49.14(15)
C54 Co24 Co22 87.66(16)
Co26 Co24 Co22 61.09(3)
C55 Co24 Pd4 141.3(2)
C56 Co24 Pd4 55.05(17)
C41 Co24 Pd4 51.51(15)
C54 Co24 Pd4 111.68(16)
Co26 Co24 Pd4 74.53(3)
Co22 Co24 Pd4 100.20(3)
C55 Co24 Co23 107.74(19)
C56 Co24 Co23 103.86(18)
C41 Co24 Co23 46.78(16)
C54 Co24 Co23 141.39(16)
Co26 Co24 Co23 94.31(3)
Co22 Co24 Co23 57.25(3)
Pd4 Co24 Co23 65.09(3)
C41 Co25 C43 121.2(2)
C41 Co25 C51 139.5(2)
C43 Co25 C51 99.3(2)
C41 Co25 Co31 159.96(17)
C43 Co25 Co31 51.00(14)
C51 Co25 Co31 51.84(17)
C41 Co25 Co23 48.26(16)
C43 Co25 Co23 139.08(15)
C51 Co25 Co23 102.55(17)
Co31 Co25 Co23 151.22(4)
C41 Co25 Co22 48.68(16)
C43 Co25 Co22 153.75(15)
C51 Co25 Co22 93.78(16)
Co31 Co25 Co22 127.95(4)
Co23 Co25 Co22 57.67(3)
C41 Co25 Co30 98.00(16)
C43 Co25 Co30 43.10(15)
C51 Co25 Co30 111.61(17)
Co31 Co25 Co30 63.53(3)
Co23 Co25 Co30 144.91(3)
Co22 Co25 Co30 110.78(3)
C41 Co25 Co33 133.58(17)
C43 Co25 Co33 44.50(15)
C51 Co25 Co33 76.68(16)
Co31 Co25 Co33 57.35(3)
Co23 Co25 Co33 108.67(3)
Co22 Co25 Co33 161.74(4)
Co30 Co25 Co33 87.33(3)
C41 Co25 Co26 41.21(17)
C43 Co25 Co26 99.31(15)
C51 Co25 Co26 136.12(16)
Co31 Co25 Co26 118.82(3)
Co23 Co25 Co26 88.36(3)
Co22 Co25 Co26 56.51(2)
Co30 Co25 Co26 61.57(2)
Co33 Co25 Co26 139.88(3)
C41 Co25 Pd6 89.19(16)
C43 Co25 Pd6 39.66(14)
C51 Co25 Pd6 128.08(16)
Co31 Co25 Pd6 89.24(3)
Co23 Co25 Pd6 100.87(3)
Co22 Co25 Pd6 137.56(3)
Co30 Co25 Pd6 64.09(2)
Co33 Co25 Pd6 51.99(2)
Co26 Co25 Pd6 89.90(2)
C41 Co25 Pd4 39.26(16)
C43 Co25 Pd4 89.56(14)
C51 Co25 Pd4 156.24(17)
Co31 Co25 Pd4 140.52(3)
Co23 Co25 Pd4 58.50(2)
Co22 Co25 Pd4 87.47(3)
Co30 Co25 Pd4 89.90(2)
Co33 Co25 Pd4 95.11(3)
Co26 Co25 Pd4 62.58(2)
Pd6 Co25 Pd4 51.801(15)
C42 Co26 C41 114.2(2)
C42 Co26 C53 100.2(2)
C41 Co26 C53 132.2(2)
C42 Co26 C54 127.7(2)
C41 Co26 C54 95.0(2)
C53 Co26 C54 88.5(2)
C42 Co26 Co28 50.02(16)
C41 Co26 Co28 148.89(16)
C53 Co26 Co28 50.22(16)
C54 Co26 Co28 115.84(16)
C42 Co26 Co24 134.94(16)
C41 Co26 Co24 47.76(15)
C53 Co26 Co24 122.06(16)
C54 Co26 Co24 47.54(16)
Co28 Co26 Co24 163.32(4)
C42 Co26 Co22 146.87(15)
C41 Co26 Co22 48.53(15)
C53 Co26 Co22 84.61(16)
C54 Co26 Co22 84.91(15)
Co28 Co26 Co22 126.52(4)
Co24 Co26 Co22 60.07(3)
C42 Co26 Co27 45.24(15)
C41 Co26 Co27 134.75(15)
C53 Co26 Co27 93.02(16)
C54 Co26 Co27 83.15(15)
Co28 Co26 Co27 58.16(3)
Co24 Co26 Co27 112.21(3)
Co22 Co26 Co27 167.89(4)
C42 Co26 Co25 91.95(15)
C41 Co26 Co25 38.87(15)
C53 Co26 Co25 112.25(16)
C54 Co26 Co25 132.09(16)
Co28 Co26 Co25 110.23(3)
Co24 Co26 Co25 86.24(3)
Co22 Co26 Co25 56.62(2)
Co27 Co26 Co25 134.60(3)
C42 Co26 Co30 40.30(15)
C41 Co26 Co30 91.72(15)
C53 Co26 Co30 94.33(16)
C54 Co26 Co30 167.97(15)
Co28 Co26 Co30 58.72(3)
Co24 Co26 Co30 137.10(4)
Co22 Co26 Co30 106.98(3)
Co27 Co26 Co30 85.02(3)
Co25 Co26 Co30 57.14(2)
C42 Co26 Pd4 86.20(16)
C41 Co26 Pd4 39.86(15)
C53 Co26 Pd4 172.01(16)
C54 Co26 Pd4 91.31(16)
Co28 Co26 Pd4 136.15(3)
Co24 Co26 Pd4 53.41(2)
Co22 Co26 Pd4 87.42(3)
Co27 Co26 Pd4 94.89(3)
Co25 Co26 Pd4 62.40(2)
Co30 Co26 Pd4 87.48(2)
C59 Co27 C57 97.1(3)
C59 Co27 C60 99.6(2)
C57 Co27 C60 98.2(2)
C59 Co27 C42 143.5(2)
C57 Co27 C42 108.9(2)
C60 Co27 C42 101.4(2)
C59 Co27 Co29 138.15(18)
C57 Co27 Co29 114.90(19)
C60 Co27 Co29 51.74(16)
C42 Co27 Co29 49.82(15)
C59 Co27 Co28 99.37(18)
C57 Co27 Co28 156.60(17)
C60 Co27 Co28 95.34(17)
C42 Co27 Co28 49.33(15)
Co29 Co27 Co28 60.67(3)
C59 Co27 Pd5 155.49(19)
C57 Co27 Pd5 60.29(18)
C60 Co27 Pd5 93.38(17)
C42 Co27 Pd5 51.02(15)
Co29 Co27 Pd5 65.52(3)
Co28 Co27 Pd5 100.04(3)
C59 Co27 Co26 105.58(17)
C57 Co27 Co26 102.47(17)
C60 Co27 Co26 144.90(17)
C42 Co27 Co26 44.95(15)
Co29 Co27 Co26 93.59(3)
Co28 Co27 Co26 57.00(3)
Pd5 Co27 Co26 73.29(2)
C63 Co28 C58 94.5(3)
C63 Co28 C42 127.2(2)
C58 Co28 C42 133.1(2)
C63 Co28 C53 97.5(2)
C58 Co28 C53 96.1(2)
C42 Co28 C53 98.0(2)
C63 Co28 Co26 125.58(18)
C58 Co28 Co26 125.84(18)
C42 Co28 Co26 48.88(15)
C53 Co28 Co26 49.20(17)
C63 Co28 Co27 164.83(18)
C58 Co28 Co27 85.43(17)
C42 Co28 Co27 48.54(15)
C53 Co28 Co27 97.56(17)
Co26 Co28 Co27 64.84(3)
C63 Co28 Co29 106.38(18)
C58 Co28 Co29 104.49(17)
C42 Co28 Co29 48.99(15)
C53 Co28 Co29 146.76(17)
Co26 Co28 Co29 97.64(3)
Co27 Co28 Co29 59.22(3)
C63 Co28 Co30 82.65(18)
C58 Co28 Co30 163.21(17)
C42 Co28 Co30 44.98(15)
C53 Co28 Co30 100.64(16)
Co26 Co28 Co30 67.55(3)
Co27 Co28 Co30 93.05(3)
Co29 Co28 Co30 61.02(3)
C61 Co29 C62 100.4(3)
C61 Co29 C42 136.0(2)
C62 Co29 C42 121.0(2)
C61 Co29 C60 93.5(2)
C62 Co29 C60 95.1(2)
C42 Co29 C60 96.8(2)
C61 Co29 Co27 123.22(18)
C62 Co29 Co27 119.57(18)
C42 Co29 Co27 48.97(15)
C60 Co29 Co27 47.91(16)
C61 Co29 Co28 88.10(17)
C62 Co29 Co28 168.40(18)
C42 Co29 Co28 48.95(15)
C60 Co29 Co28 92.21(16)
Co27 Co29 Co28 60.11(3)
C61 Co29 Co30 111.42(17)
C62 Co29 Co30 107.74(17)
C42 Co29 Co30 45.18(15)
C60 Co29 Co30 141.73(16)
Co27 Co29 Co30 93.83(3)
Co28 Co29 Co30 61.42(3)
C61 Co29 Pd5 176.73(17)
C62 Co29 Pd5 76.49(18)
C42 Co29 Pd5 47.26(15)
C60 Co29 Pd5 85.80(16)
Co27 Co29 Pd5 58.31(2)
Co28 Co29 Pd5 95.11(3)
Co30 Co29 Pd5 70.83(2)
C64 Co30 C42 117.9(2)
C64 Co30 C43 111.7(2)
C42 Co30 C43 118.4(2)
C64 Co30 Co32 65.53(18)
C42 Co30 Co32 137.64(15)
C43 Co30 Co32 47.06(15)
C64 Co30 Co29 71.29(18)
C42 Co30 Co29 47.26(15)
C43 Co30 Co29 136.83(14)
Co32 Co30 Co29 110.78(3)
C64 Co30 Co28 96.54(18)
C42 Co30 Co28 47.00(16)
C43 Co30 Co28 151.09(15)
Co32 Co30 Co28 161.83(4)
Co29 Co30 Co28 57.56(3)
C64 Co30 Co25 145.53(18)
C42 Co30 Co25 96.54(16)
C43 Co30 Co25 42.23(14)
Co32 Co30 Co25 88.15(3)
Co29 Co30 Co25 142.07(3)
Co28 Co30 Co25 109.52(3)
C64 Co30 Co31 92.56(18)
C42 Co30 Co31 149.35(16)
C43 Co30 Co31 44.76(14)
Co32 Co30 Co31 56.51(2)
Co29 Co30 Co31 163.29(4)
Co28 Co30 Co31 131.13(3)
Co25 Co30 Co31 53.33(2)
C64 Co30 Co26 150.06(18)
C42 Co30 Co26 41.14(15)
C43 Co30 Co26 98.27(15)
Co32 Co30 Co26 143.82(4)
Co29 Co30 Co26 87.16(3)
Co28 Co30 Co26 53.74(2)
Co25 Co30 Co26 61.29(2)
Co31 Co30 Co26 109.47(3)
C64 Co30 Pd6 113.99(18)
C42 Co30 Pd6 86.89(16)
C43 Co30 Pd6 39.07(14)
Co32 Co30 Pd6 58.05(2)
Co29 Co30 Pd6 98.78(3)
Co28 Co30 Pd6 133.45(3)
Co25 Co30 Pd6 62.86(2)
Co31 Co30 Pd6 83.60(2)
Co26 Co30 Pd6 89.11(3)
C66 Co31 C67 94.9(2)
C66 Co31 C43 121.8(2)
C67 Co31 C43 139.7(2)
C66 Co31 C51 106.1(2)
C67 Co31 C51 91.4(2)
C43 Co31 C51 93.4(2)
C66 Co31 Co25 112.15(19)
C67 Co31 Co25 135.82(19)
C43 Co31 Co25 47.83(14)
C51 Co31 Co25 48.74(16)
C66 Co31 Co33 169.51(17)
C67 Co31 Co33 92.26(17)
C43 Co31 Co33 49.27(14)
C51 Co31 Co33 81.33(16)
Co25 Co31 Co33 66.93(3)
C66 Co31 Co32 109.94(18)
C67 Co31 Co32 106.74(17)
C43 Co31 Co32 48.50(14)
C51 Co31 Co32 137.63(16)
Co25 Co31 Co32 96.32(3)
Co33 Co31 Co32 60.48(3)
C66 Co31 Co30 78.77(17)
C67 Co31 Co30 160.19(18)
C43 Co31 Co30 43.06(15)
C51 Co31 Co30 108.38(16)
Co25 Co31 Co30 63.14(3)
Co33 Co31 Co30 91.95(3)
Co32 Co31 Co30 59.28(3)
C71 Co32 C65 102.3(2)
C71 Co32 C43 129.2(2)
C65 Co32 C43 127.4(2)
C71 Co32 C68 91.7(2)
C65 Co32 C68 93.4(2)
C43 Co32 C68 94.6(2)
C71 Co32 C64 90.4(2)
C65 Co32 C64 83.6(2)
C43 Co32 C64 86.11(19)
C68 Co32 C64 176.6(2)
C71 Co32 Co31 173.55(18)
C65 Co32 Co31 78.66(16)
C43 Co32 Co31 48.97(13)
C68 Co32 Co31 94.56(15)
C64 Co32 Co31 83.40(12)
C71 Co32 Co33 125.45(18)
C65 Co32 Co33 112.17(17)
C43 Co32 Co33 48.61(15)
C68 Co32 Co33 46.93(16)
C64 Co32 Co33 133.07(12)
Co31 Co32 Co33 59.06(3)
C71 Co32 Co30 109.83(18)
C65 Co32 Co30 113.17(17)
C43 Co32 Co30 45.63(15)
C68 Co32 Co30 140.03(16)
C64 Co32 Co30 41.07(13)
Co31 Co32 Co30 64.22(3)
Co33 Co32 Co30 94.10(3)
C71 Co32 Pd6 86.36(18)
C65 Co32 Pd6 168.99(17)
C43 Co32 Pd6 45.93(14)
C68 Co32 Pd6 79.47(16)
C64 Co32 Pd6 103.31(13)
Co31 Co32 Pd6 93.46(3)
Co33 Co32 Pd6 56.85(2)
Co30 Co32 Pd6 69.22(2)
C69 Co33 C70 96.7(3)
C69 Co33 C68 98.3(2)
C70 Co33 C68 97.6(3)
C69 Co33 C43 147.2(2)
C70 Co33 C43 108.5(2)
C68 Co33 C43 98.8(2)
C69 Co33 Co31 99.98(18)
C70 Co33 Co31 154.37(18)
C68 Co33 Co31 99.13(18)
C43 Co33 Co31 49.67(14)
C69 Co33 Co32 133.88(18)
C70 Co33 Co32 118.54(18)
C68 Co33 Co32 51.31(17)
C43 Co33 Co32 48.54(14)
Co31 Co33 Co32 60.46(3)
C69 Co33 Pd6 157.02(19)
C70 Co33 Pd6 60.55(18)
C68 Co33 Pd6 88.54(16)
C43 Co33 Pd6 51.01(14)
Co31 Co33 Pd6 100.57(3)
Co32 Co33 Pd6 66.55(3)
C69 Co33 Co25 114.21(17)
C70 Co33 Co25 99.58(18)
C68 Co33 Co25 140.88(17)
C43 Co33 Co25 42.26(14)
Co31 Co33 Co25 55.72(3)
Co32 Co33 Co25 89.69(3)
Pd6 Co33 Co25 70.24(2)
Co25 C41 Co24 169.7(3)
Co25 C41 Co26 99.9(2)
Co24 C41 Co26 83.7(2)
Co25 C41 Co23 86.6(2)
Co24 C41 Co23 87.4(2)
Co26 C41 Co23 162.7(3)
Co25 C41 Co22 86.9(2)
Co24 C41 Co22 83.9(2)
Co26 C41 Co22 84.3(2)
Co23 C41 Co22 80.07(19)
Co25 C41 Pd4 106.3(2)
Co24 C41 Pd4 82.0(2)
Co26 C41 Pd4 103.2(2)
Co23 C41 Pd4 90.1(2)
Co22 C41 Pd4 163.2(3)
Co30 C42 Co26 98.6(2)
Co30 C42 Co27 166.0(3)
Co26 C42 Co27 89.8(2)
Co30 C42 Co28 88.0(2)
Co26 C42 Co28 81.10(19)
Co27 C42 Co28 82.1(2)
Co30 C42 Co29 87.6(2)
Co26 C42 Co29 161.8(3)
Co27 C42 Co29 81.21(19)
Co28 C42 Co29 82.1(2)
Co30 C42 Pd5 106.6(2)
Co26 C42 Pd5 106.5(2)
Co27 C42 Pd5 81.49(19)
Co28 C42 Pd5 161.9(3)
Co29 C42 Pd5 87.89(19)
Co25 C43 Co30 94.7(2)
Co25 C43 Co32 163.6(3)
Co30 C43 Co32 87.3(2)
Co25 C43 Co33 93.2(2)
Co30 C43 Co33 168.7(3)
Co32 C43 Co33 82.85(19)
Co25 C43 Co31 81.18(18)
Co30 C43 Co31 92.2(2)
Co32 C43 Co31 82.53(18)
Co33 C43 Co31 81.06(18)
Co25 C43 Pd6 104.4(2)
Co30 C43 Pd6 104.9(2)
Co32 C43 Pd6 90.67(19)
Co33 C43 Pd6 80.88(18)
Co31 C43 Pd6 161.4(3)
O44 C44 Co21 178.2(6)
O45 C45 Co21 152.8(5)
O45 C45 Pd5 125.3(5)
Co21 C45 Pd5 81.9(2)
O46 C46 Co21 150.5(5)
O46 C46 Pd4 124.0(4)
Co21 C46 Pd4 85.4(2)
O47 C47 Co21 155.6(5)
O47 C47 Pd6 123.9(4)
Co21 C47 Pd6 80.5(2)
O48 C48 Co22 176.1(6)
O49 C49 Co22 177.3(5)
O50 C50 Co22 141.8(5)
O50 C50 Co23 138.2(5)
Co22 C50 Co23 79.9(2)
O51 C51 Co25 143.5(5)
O51 C51 Co31 137.0(4)
Co25 C51 Co31 79.4(2)
O52 C52 Co23 174.8(5)
O53 C53 Co26 144.5(5)
O53 C53 Co28 134.6(5)
Co26 C53 Co28 80.6(2)
O54 C54 Co24 140.1(4)
O54 C54 Co26 137.4(4)
Co24 C54 Co26 81.5(2)
O55 C55 Co24 178.7(6)
O56 C56 Co24 153.5(5)
O56 C56 Pd4 126.9(5)
Co24 C56 Pd4 79.6(2)
O57 C57 Co27 159.9(5)
O57 C57 Pd5 123.3(4)
Co27 C57 Pd5 76.8(2)
O58 C58 Co28 176.8(5)
O59 C59 Co27 178.1(5)
O60 C60 Co27 144.1(5)
O60 C60 Co29 135.4(4)
Co27 C60 Co29 80.4(2)
O61 C61 Co29 178.7(5)
O62 C62 Co29 174.6(6)
O63 C63 Co28 172.5(5)
O64 C64 Co30 164.2(5)
O64 C64 Co32 116.4(4)
Co30 C64 Co32 73.4(2)
O65 C65 Co32 175.5(5)
O66 C66 Co31 173.2(5)
O67 C67 Co31 175.2(5)
O68 C68 Co33 144.3(5)
O68 C68 Co32 133.7(4)
Co33 C68 Co32 81.8(2)
O69 C69 Co33 179.1(5)
O70 C70 Co33 158.2(5)
O70 C70 Pd6 125.9(4)
Co33 C70 Pd6 75.8(2)
O71 C71 Co32 176.0(5)
O72 C72 Co23 177.3(5)
C102 N1 C103 109.4(5)
C102 N1 C101 109.3(5)
C103 N1 C101 108.4(5)
C102 N1 C104 107.9(4)
C103 N1 C104 110.8(5)
C101 N1 C104 111.1(5)
N1 C101 H10A 109.5
N1 C101 H10B 109.5
H10A C101 H10B 109.5
N1 C101 H10C 109.5
H10A C101 H10C 109.5
H10B C101 H10C 109.5
N1 C102 H10D 109.5
N1 C102 H10E 109.5
H10D C102 H10E 109.5
N1 C102 H10F 109.5
H10D C102 H10F 109.5
H10E C102 H10F 109.5
N1 C103 H10G 109.5
N1 C103 H10H 109.5
H10G C103 H10H 109.5
N1 C103 H10I 109.5
H10G C103 H10I 109.5
H10H C103 H10I 109.5
C105 C104 N1 114.4(5)
C105 C104 H10J 108.7
N1 C104 H10J 108.7
C105 C104 H10K 108.7
N1 C104 H10K 108.7
H10J C104 H10K 107.6
C106 C105 C110 118.6(6)
C106 C105 C104 120.4(5)
C110 C105 C104 120.9(5)
C107 C106 C105 121.6(6)
C107 C106 H106 119.2
C105 C106 H106 119.2
C106 C107 C108 120.6(6)
C106 C107 H107 119.7
C108 C107 H107 119.7
C109 C108 C107 118.5(6)
C109 C108 H108 120.8
C107 C108 H108 120.8
C110 C109 C108 120.7(6)
C110 C109 H109 119.7
C108 C109 H109 119.7
C109 C110 C105 120.0(6)
C109 C110 H110 120.0
C105 C110 H110 120.0
C202 N2 C201 110.2(5)
C202 N2 C203 109.1(5)
C201 N2 C203 108.5(5)
C202 N2 C204 110.8(5)
C201 N2 C204 110.9(5)
C203 N2 C204 107.2(4)
N2 C201 H20A 109.5
N2 C201 H20B 109.5
H20A C201 H20B 109.5
N2 C201 H20C 109.5
H20A C201 H20C 109.5
H20B C201 H20C 109.5
N2 C202 H20D 109.5
N2 C202 H20E 109.5
H20D C202 H20E 109.5
N2 C202 H20F 109.5
H20D C202 H20F 109.5
H20E C202 H20F 109.5
N2 C203 H20G 109.5
N2 C203 H20H 109.5
H20G C203 H20H 109.5
N2 C203 H20I 109.5
H20G C203 H20I 109.5
H20H C203 H20I 109.5
C205 C204 N2 114.1(5)
C205 C204 H20J 108.7
N2 C204 H20J 108.7
C205 C204 H20K 108.7
N2 C204 H20K 108.7
H20J C204 H20K 107.6
C206 C205 C210 117.5(6)
C206 C205 C204 121.5(6)
C210 C205 C204 120.9(6)
C207 C206 C205 122.9(7)
C207 C206 H206 118.6
C205 C206 H206 118.6
C206 C207 C208 119.6(7)
C206 C207 H207 120.2
C208 C207 H207 120.2
C207 C208 C209 120.5(7)
C207 C208 H208 119.7
C209 C208 H208 119.7
C208 C209 C210 119.5(7)
C208 C209 H209 120.2
C210 C209 H209 120.3
C205 C210 C209 120.0(6)
C205 C210 H210 120.0
C209 C210 H210 120.0
Cl1 C301 Cl2 112.0(4)
Cl1 C301 H30A 109.2
Cl2 C301 H30A 109.2
Cl1 C301 H30B 109.2
Cl2 C301 H30B 109.2
H30A C301 H30B 107.9
Cl4 C401 Cl3 112.0(4)
Cl4 C401 H40A 109.2
Cl3 C401 H40A 109.2
Cl4 C401 H40B 109.2
Cl3 C401 H40B 109.2
H40A C401 H40B 107.9

loop_
_geom_bond_atom_site_label_1
_geom_bond_atom_site_label_2
_geom_bond_distance
Pd1 C3 2.000(5)
Pd1 C6 2.218(6)
Pd1 C30 2.324(5)
Pd1 Co12 2.5653(8)
Pd1 Co1 2.5983(8)
Pd1 Pd3 2.6771(6)
Pd1 Pd2 2.7028(6)
Pd1 Co13 2.7969(9)
Pd1 Co10 3.0525(8)
Pd1 Co5 3.0860(8)
Pd2 C2 2.038(5)
Pd2 C22 2.128(6)
Pd2 C5 2.174(6)
Pd2 Co8 2.5893(8)
Pd2 Pd3 2.6822(6)
Pd2 Co1 2.7408(8)
Pd2 Co9 2.8015(8)
Pd2 Co10 3.0707(8)
Pd2 Co6 3.1140(8)
Pd3 C1 2.033(5)
Pd3 C7 2.171(5)
Pd3 C12 2.266(5)
Pd3 Co4 2.5850(8)
Pd3 Co1 2.6716(8)
Pd3 Co2 2.7642(8)
Pd3 Co5 3.1170(8)
Co1 C4 1.779(6)
Co1 C6 1.842(6)
Co1 C7 1.847(5)
Co1 C5 1.854(6)
Co2 C15 1.793(6)
Co2 C14 1.800(6)
Co2 C1 1.943(5)
Co2 C10 1.990(5)
Co2 Co4 2.5145(10)
Co2 Co3 2.5497(10)
Co2 Co5 2.6701(9)
Co3 C13 1.777(6)
Co3 C9 1.792(6)
Co3 C1 1.935(5)
Co3 C11 1.958(5)
Co3 Co6 2.5108(10)
Co3 Co4 2.5462(10)
Co3 Co5 2.6586(10)
Co4 C8 1.788(6)
Co4 C12 1.823(6)
Co4 C10 1.893(5)
Co4 C1 1.921(5)
Co4 Co6 2.7090(9)
Co5 C24 1.803(6)
Co5 C3 1.872(5)
Co5 C1 1.874(5)
Co5 Co13 2.5996(10)
Co5 Co11 2.7506(9)
Co5 Co10 2.7566(10)
Co5 Co6 2.8437(9)
Co6 C1 1.908(5)
Co6 C2 1.928(5)
Co6 C11 1.933(6)
Co6 C17 2.009(5)
Co6 Co8 2.5341(10)
Co6 Co7 2.6010(9)
Co6 Co10 2.8800(10)
Co7 C19 1.787(6)
Co7 C18 1.788(6)
Co7 C20 1.932(6)
Co7 C2 1.955(5)
Co7 Co9 2.4868(10)
Co7 Co8 2.5834(10)
Co7 Co10 2.5987(10)
Co8 C16 1.784(6)
Co8 C22 1.866(6)
Co8 C17 1.880(6)
Co8 C2 1.887(5)
Co8 Co9 2.6242(10)
Co9 C23 1.774(6)
Co9 C21 1.785(6)
Co9 C2 1.915(5)
Co9 C20 1.948(5)
Co9 Co10 2.5673(10)
Co10 C2 1.821(5)
Co10 C3 1.843(5)
Co10 C31 1.883(5)
Co10 Co11 2.4606(10)
Co10 Co12 2.7397(10)
Co11 C25 1.789(6)
Co11 C27 1.798(5)
Co11 C3 1.954(5)
Co11 C31 1.963(5)
Co11 Co12 2.5004(10)
Co11 Co13 2.5473(10)
Co12 C29 1.781(6)
Co12 C30 1.819(6)
Co12 C28 1.882(5)
Co12 C3 1.939(5)
Co12 Co13 2.5522(10)
Co13 C32 1.802(5)
Co13 C26 1.802(6)
Co13 C3 1.928(5)
Co13 C28 2.059(6)
Co13 C24 2.431(6)
C4 O4 1.125(7)
C5 O5 1.158(7)
C6 O6 1.142(6)
C7 O7 1.141(6)
C8 O8 1.128(6)
C9 O9 1.132(6)
C10 O10 1.154(6)
C11 O11 1.147(6)
C12 O12 1.147(7)
C13 O13 1.144(7)
C14 O14 1.140(6)
C15 O15 1.135(7)
C16 O16 1.126(7)
C17 O17 1.171(6)
C18 O18 1.135(6)
C19 O19 1.130(7)
C20 O20 1.150(6)
C21 O21 1.138(7)
C22 O22 1.144(6)
C23 O23 1.136(7)
C24 O24 1.144(6)
C25 O25 1.129(7)
C26 O26 1.125(6)
C27 O27 1.127(6)
C28 O28 1.146(6)
C29 O29 1.136(6)
C30 O30 1.142(6)
C31 O31 1.164(6)
C32 O32 1.129(6)
Pd4 C41 2.043(5)
Pd4 C46 2.146(6)
Pd4 C56 2.154(6)
Pd4 Co24 2.5848(8)
Pd4 Pd5 2.6878(6)
Pd4 Pd6 2.6878(6)
Pd4 Co21 2.7234(8)
Pd4 Co23 2.8072(8)
Pd4 Co25 3.0979(8)
Pd4 Co26 3.1028(8)
Pd5 C42 2.025(5)
Pd5 C45 2.181(6)
Pd5 C57 2.298(6)
Pd5 Co27 2.5760(8)
Pd5 Co21 2.6513(8)
Pd5 Pd6 2.6700(6)
Pd5 Co29 2.7552(9)
Pd6 C43 2.013(5)
Pd6 C47 2.191(5)
Pd6 C70 2.297(6)
Pd6 Co33 2.5573(8)
Pd6 Co21 2.6090(8)
Pd6 Co32 2.8021(9)
Pd6 Co25 3.0547(8)
Pd6 Co30 3.0874(8)
Co21 C44 1.767(6)
Co21 C47 1.825(6)
Co21 C45 1.846(6)
Co21 C46 1.856(6)
Co22 C49 1.777(7)
Co22 C48 1.780(6)
Co22 C50 1.930(6)
Co22 C41 1.956(5)
Co22 Co23 2.4937(11)
Co22 Co24 2.5713(10)
Co22 Co26 2.5972(10)
Co22 Co25 2.6005(10)
Co23 C52 1.780(6)
Co23 C72 1.794(7)
Co23 C41 1.921(5)
Co23 C50 1.952(6)
Co23 Co25 2.5694(10)
Co23 Co24 2.6327(10)
Co24 C55 1.787(6)
Co24 C56 1.868(6)
Co24 C41 1.891(5)
Co24 C54 1.894(6)
Co24 Co26 2.5391(10)
Co25 C41 1.825(5)
Co25 C43 1.850(5)
Co25 C51 1.886(5)
Co25 Co31 2.4662(10)
Co25 Co30 2.7430(10)
Co25 Co33 2.7460(10)
Co25 Co26 2.8640(10)
Co26 C42 1.910(5)
Co26 C41 1.915(5)
Co26 C53 1.922(6)
Co26 C54 1.994(5)
Co26 Co28 2.5054(10)
Co26 Co27 2.7041(9)
Co26 Co30 2.8717(10)
Co27 C59 1.780(6)
Co27 C57 1.803(6)
Co27 C60 1.893(5)
Co27 C42 1.920(5)
Co27 Co29 2.5151(10)
Co27 Co28 2.5380(10)
Co28 C63 1.771(6)
Co28 C58 1.792(6)
Co28 C42 1.943(5)
Co28 C53 1.952(5)
Co28 Co29 2.5520(10)
Co28 Co30 2.6555(10)
Co29 C61 1.795(6)
Co29 C62 1.808(6)
Co29 C42 1.944(5)
Co29 C60 2.003(5)
Co29 Co30 2.6453(10)
Co30 C64 1.802(6)
Co30 C42 1.878(5)
Co30 C43 1.881(5)
Co30 Co32 2.6278(10)
Co30 Co31 2.7525(10)
Co31 C66 1.778(6)
Co31 C67 1.801(6)
Co31 C43 1.939(5)
Co31 C51 1.973(6)
Co31 Co33 2.5131(10)
Co31 Co32 2.5492(10)
Co32 C71 1.803(6)
Co32 C65 1.806(6)
Co32 C43 1.926(5)
Co32 C68 2.011(6)
Co32 C64 2.496(6)
Co32 Co33 2.5498(10)
Co33 C69 1.775(5)
Co33 C70 1.822(6)
Co33 C68 1.882(5)
Co33 C43 1.928(5)
C44 O44 1.134(7)
C45 O45 1.146(7)
C46 O46 1.162(7)
C47 O47 1.154(6)
C48 O48 1.134(7)
C49 O49 1.149(7)
C50 O50 1.143(7)
C51 O51 1.156(6)
C52 O52 1.136(7)
C53 O53 1.159(6)
C54 O54 1.162(6)
C55 O55 1.131(7)
C56 O56 1.141(6)
C57 O57 1.154(7)
C58 O58 1.132(7)
C59 O59 1.120(6)
C60 O60 1.146(6)
C61 O61 1.131(7)
C62 O62 1.122(6)
C63 O63 1.135(7)
C64 O64 1.149(6)
C65 O65 1.136(6)
C66 O66 1.132(7)
C67 O67 1.121(6)
C68 O68 1.156(6)
C69 O69 1.136(6)
C70 O70 1.150(7)
C71 O71 1.127(6)
C72 O72 1.141(7)
N1 C102 1.490(7)
N1 C103 1.492(8)
N1 C101 1.493(7)
N1 C104 1.514(7)
C101 H10A 0.9800
C101 H10B 0.9800
C101 H10C 0.9800
C102 H10D 0.9800
C102 H10E 0.9800
C102 H10F 0.9800
C103 H10G 0.9800
C103 H10H 0.9800
C103 H10I 0.9800
C104 C105 1.496(8)
C104 H10J 0.9900
C104 H10K 0.9900
C105 C106 1.383(8)
C105 C110 1.394(8)
C106 C107 1.360(8)
C106 H106 0.9500
C107 C108 1.394(9)
C107 H107 0.9500
C108 C109 1.390(9)
C108 H108 0.9500
C109 C110 1.390(9)
C109 H109 0.9500
C110 H110 0.9500
N2 C202 1.484(8)
N2 C201 1.488(8)
N2 C203 1.497(7)
N2 C204 1.511(7)
C201 H20A 0.9800
C201 H20B 0.9800
C201 H20C 0.9800
C202 H20D 0.9800
C202 H20E 0.9800
C202 H20F 0.9800
C203 H20G 0.9800
C203 H20H 0.9800
C203 H20I 0.9800
C204 C205 1.483(8)
C204 H20J 0.9900
C204 H20K 0.9900
C205 C206 1.388(9)
C205 C210 1.396(8)
C206 C207 1.351(10)
C206 H206 0.9500
C207 C208 1.371(11)
C207 H207 0.9500
C208 C209 1.382(11)
C208 H208 0.9500
C209 C210 1.402(9)
C209 H209 0.9500
C210 H210 0.9500
C301 Cl1 1.751(7)
C301 Cl2 1.758(7)
C301 H30A 0.9900
C301 H30B 0.9900
C401 Cl4 1.723(8)
C401 Cl3 1.757(7)
C401 H40A 0.9900
C401 H40B 0.9900
